data_2003033
loop_
_publ_author_name
'A.J. van Langevelde'

_publ_contact_author
; A.J. van Langevelde
Laboratory for Crystallography
Institute for Moleculare Chemistry (IMC),
Universiteit van Amsterdam,
Nieuwe Achtergracht 166,
1018 WV Amsterdam
The Netherlands
;
_publ_section_title
;
 Structure of mono-acid even-numbered \b-triacylglycerols
;
_journal_issue 1
_journal_name_full 'Acta Crystallographica Section B'
_journal_page_first 114
_journal_page_last 122
_journal_paper_doi 10.1107/S0108768198009392
_journal_volume 55
_journal_year 1999
_chemical_formula_moiety 'C51 H98 O6'
_chemical_formula_sum 'C51 H98 O6'
_chemical_formula_weight 807.33
_chemical_melting_point 339
_chemical_name_common tripalmitin
_chemical_name_systematic 1,2,3-trihexadecanoyl-glycerol
_space_group_IT_number 2
_symmetry_cell_setting triclinic
_symmetry_space_group_name_Hall '-P 1'
_symmetry_space_group_name_H-M 'P -1'
_audit_creation_method from_xtal_archive_file_using_CIFIO
_cell_angle_alpha 84.662(7)
_cell_angle_beta 86.970(10)
_cell_angle_gamma 79.770(10)
_cell_formula_units_Z 2
_cell_length_a 5.4514(8)
_cell_length_b 11.9450(10)
_cell_length_c 40.482(3)
_cell_measurement_reflns_used 23
_cell_measurement_temperature 243
_cell_measurement_theta_max 41.5
_cell_measurement_theta_min 39
_cell_volume 2581.1(5)
_computing_cell_refinement 'Local program CELCON'
_computing_data_collection 'CAD-4 software (Enraf-Nonius, 1989)'
_computing_data_reduction 'xtal_ADDREF (Hall et al., 1995)'
_computing_molecular_graphics 'xtal_ORTEP (Hall et al., 1995)'
_computing_publication_material 'xtal_BONDLA_CIFIO (Hall et al., 1995)'
_computing_structure_refinement 'xtal_CRYLSQ (Hall et al., 1995)'
_computing_structure_solution 'CRUNCH (de Gelder et al., 1993)'
_diffrn_ambient_temperature 243
_diffrn_measurement_device 'Enraf-Nonius CAD-4'
_diffrn_measurement_method \w/2\q
_diffrn_radiation_monochromator graphite
_diffrn_radiation_source xray_tube
_diffrn_radiation_type CuK\a
_diffrn_radiation_wavelength 1.5418
_diffrn_reflns_limit_h_max 4
_diffrn_reflns_limit_h_min -6
_diffrn_reflns_limit_k_max 14
_diffrn_reflns_limit_k_min -14
_diffrn_reflns_limit_l_max 50
_diffrn_reflns_limit_l_min -50
_diffrn_reflns_number 10591
_diffrn_reflns_reduction_process perpendicular_monochr_Lp
_diffrn_reflns_theta_max 74.92
_diffrn_reflns_theta_min 2.19
_diffrn_standards_decay_% 15
_diffrn_standards_interval_time 60
_diffrn_standards_number 2
_exptl_absorpt_coefficient_mu 0.5
_exptl_absorpt_correction_type none
_exptl_crystal_colour white
_exptl_crystal_density_diffrn 1.039
_exptl_crystal_description 'plank shaped'
_exptl_crystal_F_000 904
_exptl_crystal_size_max 0.90
_exptl_crystal_size_mid 0.18
_exptl_crystal_size_min 0.08
_refine_diff_density_max .409
_refine_diff_density_min -.462
_refine_ls_abs_structure_details none
_refine_ls_extinction_method none
_refine_ls_goodness_of_fit_all .695
_refine_ls_goodness_of_fit_obs .803
_refine_ls_hydrogen_treatment 'H-atom x,y,z,U refined, restrained at 0.96 \%A'
_refine_ls_matrix_type full
_refine_ls_number_constraints 0
_refine_ls_number_parameters 909
_refine_ls_number_reflns 4491
_refine_ls_number_restraints 98
_refine_ls_R_factor_all .153
_refine_ls_R_factor_obs .078
_refine_ls_shift/esd_max .012
_refine_ls_shift/esd_mean .001
_refine_ls_structure_factor_coef F
_refine_ls_weighting_details w=1/(10+0.01*(\sF~o~)^2^+0.001/(\sF~o~))
_refine_ls_weighting_scheme calc
_refine_ls_wR_factor_all .1
_refine_ls_wR_factor_obs .071
_reflns_number_observed 4491
_reflns_number_total 10591.000000000
_reflns_observed_criterion I~net~>2.5\s(I~net)~
_cod_data_source_file na0087.cif
_cod_data_source_block B-PPP
_cod_depositor_comments
;
The following automatic conversions were performed:

'_refine_ls_weighting_scheme' value
'w=1/(10+0.01*(\sF~o~)^2^+0.001/(\sF~o~))' was changed to 'calc'. New
tag '_refine_ls_weighting_details' was created. The value of the new
tag was set to 'w=1/(10+0.01*(\sF~o~)^2^+0.001/(\sF~o~))'.

Automatic conversion script
Id: cif_fix_values 3143 2015-03-26 13:38:13Z robertas 
;
_cod_database_code 2003033

loop_
_symmetry_equiv_pos_as_xyz
+x,+y,+z
-x,-y,-z

loop_
_atom_site_aniso_label
_atom_site_aniso_U_11
_atom_site_aniso_U_22
_atom_site_aniso_U_33
_atom_site_aniso_U_12
_atom_site_aniso_U_13
_atom_site_aniso_U_23
C1 .033(3) .037(4) .037(4) -.003(3) .008(3) -.001(3)
C2 .026(3) .043(4) .029(3) -.008(3) .007(3) .002(3)
C3 .024(3) .053(4) .030(3) -.008(3) .002(2) -.002(3)
O1a .025(2) .054(3) .035(2) -.0121(18) .0001(17) .013(2)
C1a .028(3) .033(3) .038(4) -.001(3) .002(3) .004(3)
O2a .021(2) .107(4) .055(3) -.009(2) -.003(2) .026(3)
C2a .026(3) .048(4) .038(4) .000(3) .003(3) .009(3)
C3a .028(3) .043(4) .030(3) .000(3) .002(3) .003(3)
C4a .032(3) .046(4) .037(4) -.003(3) .002(3) .004(3)
C5a .034(3) .046(4) .038(4) -.005(3) .004(3) .002(3)
C6a .033(3) .048(4) .033(4) -.005(3) .007(3) .004(3)
C7a .030(3) .055(4) .034(4) -.004(3) .005(3) .006(3)
C8a .034(3) .046(4) .039(4) -.006(3) .007(3) .003(3)
C9a .035(3) .052(4) .037(4) -.005(3) .004(3) .007(3)
C10a .034(4) .053(4) .039(4) -.004(3) .006(3) .004(3)
C11a .035(4) .054(4) .036(4) -.001(3) .004(3) .006(3)
C12a .038(4) .056(5) .035(4) -.006(3) .010(3) .007(3)
C13a .045(4) .059(5) .039(4) -.005(4) .006(3) .010(4)
C14a .048(4) .061(5) .037(4) -.010(4) .008(3) .007(4)
C15a .069(6) .094(7) .047(5) -.020(5) .012(4) .019(5)
C16a .096(7) .108(9) .048(5) -.045(7) .008(5) .010(6)
O1b .027(2) .047(3) .026(2) -.0090(18) .0031(16) .0036(18)
C1b .030(3) .030(3) .027(3) -.004(2) .003(2) .003(2)
O2b .016(2) .078(3) .043(3) -.015(2) -.0024(17) .004(2)
C2b .023(3) .054(4) .035(4) -.004(3) .007(3) .003(3)
C3b .024(3) .049(4) .031(3) -.005(3) .008(3) -.001(3)
C4b .027(3) .049(4) .030(3) -.005(3) .008(3) -.002(3)
C5b .028(3) .045(4) .036(4) -.001(3) .007(3) .004(3)
C6b .032(3) .050(4) .031(4) -.004(3) .010(3) .003(3)
C7b .037(4) .043(4) .035(4) -.003(3) .004(3) .005(3)
C8b .031(3) .053(4) .035(4) -.004(3) .007(3) .004(3)
C9b .033(3) .051(4) .039(4) -.004(3) .005(3) .005(3)
C10b .037(4) .048(4) .037(4) -.005(3) .004(3) .003(3)
C11b .038(4) .052(4) .039(4) -.004(3) .004(3) .001(3)
C12b .037(4) .056(5) .037(4) -.003(3) .007(3) .007(3)
C13b .039(4) .058(5) .036(4) -.005(3) .005(3) .007(3)
C14b .044(4) .058(5) .037(4) -.007(3) .006(3) .002(3)
C15b .064(5) .065(5) .039(4) -.013(4) .000(4) .013(4)
C16b .066(6) .087(7) .050(5) -.022(5) .014(4) .017(5)
O1c .033(2) .045(2) .047(3) .0029(18) -.0110(18) -.016(2)
C1c .027(3) .042(3) .031(3) -.006(3) .009(2) .001(3)
O2c .030(2) .046(3) .073(3) .0011(19) -.003(2) -.020(2)
C2c .024(3) .051(4) .040(4) -.008(3) .003(3) .000(3)
C3c .027(3) .052(4) .042(4) -.007(3) -.004(3) -.003(3)
C4c .033(3) .048(4) .041(4) -.001(3) .002(3) .002(3)
C5c .033(3) .047(4) .042(4) -.001(3) .002(3) -.001(3)
C6c .035(4) .052(4) .042(4) -.001(3) .004(3) .000(3)
C7c .031(3) .052(4) .041(4) -.001(3) .001(3) .002(3)
C8c .032(3) .051(4) .042(4) -.001(3) .003(3) .002(3)
C9c .036(4) .051(4) .040(4) -.005(3) .006(3) .003(3)
C10c .042(4) .048(4) .042(4) -.003(3) -.001(3) .001(3)
C11c .036(4) .050(4) .043(4) -.004(3) .003(3) -.001(3)
C12c .035(4) .058(5) .040(4) -.004(3) .002(3) .005(3)
C13c .036(4) .058(5) .039(4) -.005(3) .008(3) .001(3)
C14c .045(4) .051(5) .043(4) -.005(3) .003(3) .002(3)
C15c .047(4) .073(6) .048(5) -.009(4) .009(4) .010(4)
C16c .073(6) .099(8) .050(5) -.025(6) .005(5) .007(5)

loop_
_atom_site_label
_atom_site_fract_x
_atom_site_fract_y
_atom_site_fract_z
_atom_site_U_iso_or_equiv
_atom_site_thermal_displace_type
_atom_site_calc_flag
_atom_site_calc_attached_atom
C1 .3061(11) .4096(5) .98145(16) .037(4) Uani ? ?
C2 .4352(10) .3173(5) 1.00549(14) .033(4) Uani ? ?
C3 .5551(10) .2092(5) .98965(14) .035(4) Uani ? ?
O1a .4871(7) .4338(3) .95602(10) .038(3) Uani ? ?
C1a .4069(10) .4690(5) .92541(15) .034(4) Uani ? ?
O2a .1876(7) .4891(4) .92015(11) .063(4) Uani ? ?
C2a .6137(11) .4812(6) .90063(17) .039(4) Uani ? ?
C3a .5318(11) .5633(6) .87052(15) .035(4) Uani ? ?
C4a .7422(11) .5716(6) .84474(17) .039(5) Uani ? ?
C5a .6671(12) .6600(6) .81605(17) .040(5) Uani ? ?
C6a .8705(12) .6706(6) .78952(16) .039(4) Uani ? ?
C7a .7941(11) .7610(6) .76141(16) .041(5) Uani ? ?
C8a .9929(12) .7715(6) .73459(17) .041(5) Uani ? ?
C9a .9174(12) .8628(6) .70649(17) .043(5) Uani ? ?
C10a 1.1160(12) .8726(6) .67930(17) .043(5) Uani ? ?
C11a 1.0402(12) .9628(6) .65132(17) .044(5) Uani ? ?
C12a 1.2390(12) .9721(6) .62394(17) .044(5) Uani ? ?
C13a 1.1600(13) 1.0608(7) .59556(18) .049(5) Uani ? ?
C14a 1.3620(13) 1.0706(7) .56885(18) .049(5) Uani ? ?
C15a 1.2852(17) 1.1569(9) .5401(2) .072(7) Uani ? ?
C16a 1.490(2) 1.1688(11) .5141(2) .082(9) Uani ? ?
O1b .2413(6) .2916(3) 1.02907(9) .034(3) Uani ? ?
C1b .3136(10) .2504(4) 1.06000(13) .030(4) Uani ? ?
O2b .5276(6) .2365(4) 1.06743(10) .046(3) Uani ? ?
C2b .1009(11) .2246(6) 1.08184(16) .038(4) Uani ? ?
C3b .1762(11) .1417(6) 1.11169(15) .035(4) Uani ? ?
C4b -.0359(11) .1299(6) 1.13698(15) .036(4) Uani ? ?
C5b .0389(11) .0403(6) 1.16551(16) .038(4) Uani ? ?
C6b -.1658(12) .0295(6) 1.19207(16) .039(5) Uani ? ?
C7b -.0892(12) -.0614(6) 1.22014(16) .040(5) Uani ? ?
C8b -.2886(12) -.0717(6) 1.24701(16) .041(5) Uani ? ?
C9b -.2114(12) -.1620(6) 1.27501(17) .042(5) Uani ? ?
C10b -.4102(12) -.1717(6) 1.30226(17) .042(5) Uani ? ?
C11b -.3320(12) -.2621(6) 1.33050(17) .044(5) Uani ? ?
C12b -.5295(12) -.2725(6) 1.35746(17) .045(5) Uani ? ?
C13b -.4493(13) -.3627(6) 1.38546(17) .046(5) Uani ? ?
C14b -.6465(13) -.3746(7) 1.41265(17) .047(5) Uani ? ?
C15b -.5659(15) -.4641(7) 1.44061(19) .057(6) Uani ? ?
C16b -.7661(18) -.4745(9) 1.4676(2) .069(7) Uani ? ?
O1c .3667(7) .1792(3) .96935(10) .042(3) Uani ? ?
C1c .4272(10) .0787(5) .95592(14) .034(4) Uani ? ?
O2c .6228(7) .0151(4) .95909(11) .050(3) Uani ? ?
C2c .2141(10) .0561(6) .93600(16) .039(4) Uani ? ?
C3c .1296(11) .1529(6) .90963(17) .041(5) Uani ? ?
C4c .3290(12) .1690(6) .88321(17) .042(5) Uani ? ?
C5c .2475(12) .2598(6) .85524(17) .042(5) Uani ? ?
C6c .4468(12) .2721(6) .82840(17) .044(5) Uani ? ?
C7c .3709(12) .3606(6) .79987(17) .043(5) Uani ? ?
C8c .5707(12) .3698(6) .77302(17) .043(5) Uani ? ?
C9c .4951(12) .4590(6) .74445(17) .043(5) Uani ? ?
C10c .6933(13) .4689(6) .71748(17) .045(5) Uani ? ?
C11c .6192(12) .5591(6) .68925(17) .044(5) Uani ? ?
C12c .8152(12) .5696(7) .66218(18) .046(5) Uani ? ?
C13c .7376(12) .6612(6) .63434(17) .045(5) Uani ? ?
C14c .9330(13) .6718(6) .60709(18) .047(5) Uani ? ?
C15c .8544(14) .7639(7) .5796(2) .058(6) Uani ? ?
C16c 1.0492(19) .7754(10) .5521(2) .074(8) Uani ? ?
H11 .241(7) .474(2) .9940(8) .002(10) Uiso ? ?
H12 .175(9) .393(6) .9688(15) .08(3) Uiso ? ?
H2 .566(8) .333(5) 1.0185(13) .06(2) Uiso ? ?
H31 .576(9) .151(3) 1.0080(9) .033(15) Uiso ? ?
H32 .694(6) .220(4) .9747(9) .027(14) Uiso ? ?
H21a .725(13) .507(7) .9147(18) .12(4) Uiso ? ?
H22a .668(12) .406(2) .8932(15) .06(2) Uiso ? ?
H31a .462(9) .635(2) .8792(12) .029(15) Uiso ? ?
H32a .399(10) .540(7) .8596(18) .11(3) Uiso ? ?
H41a .865(11) .597(6) .8571(17) .10(3) Uiso ? ?
H42a .810(11) .501(3) .8355(15) .06(2) Uiso ? ?
H51a .528(9) .646(6) .8045(16) .09(3) Uiso ? ?
H52a .605(10) .729(3) .8263(13) .047(19) Uiso ? ?
H61a .931(11) .600(3) .7796(14) .06(2) Uiso ? ?
H62a 1.005(10) .692(7) .8004(18) .10(3) Uiso ? ?
H71a .733(12) .831(3) .7714(15) .07(2) Uiso ? ?
H72a .649(8) .749(6) .7507(16) .08(3) Uiso ? ?
H91a .779(9) .846(6) .6952(16) .08(3) Uiso ? ?
H92a .864(13) .932(4) .7173(17) .09(3) Uiso ? ?
H81a 1.048(10) .702(3) .7239(13) .046(18) Uiso ? ?
H82a 1.137(9) .790(7) .744(2) .11(3) Uiso ? ?
H101a 1.258(9) .886(6) .6904(16) .08(3) Uiso ? ?
H102a 1.177(10) .804(3) .6685(13) .045(18) Uiso ? ?
H111a .886(6) .955(5) .6422(14) .06(2) Uiso ? ?
H112a .980(12) 1.032(3) .6618(15) .07(2) Uiso ? ?
H121a 1.372(11) .994(7) .6352(18) .11(3) Uiso ? ?
H122a 1.294(11) .900(3) .6148(14) .06(2) Uiso ? ?
H131a 1.103(13) 1.130(3) .6063(16) .08(3) Uiso ? ?
H132a 1.027(10) 1.040(6) .5842(17) .09(3) Uiso ? ?
H141a 1.492(12) 1.094(7) .580(2) .13(4) Uiso ? ?
H142a 1.424(13) 1.001(3) .5589(16) .08(3) Uiso ? ?
H151a 1.167(17) 1.127(9) .528(2) .18(6) Uiso ? ?
H152a 1.195(15) 1.219(5) .552(2) .11(4) Uiso ? ?
H161a 1.437(15) 1.216(6) .4943(13) .10(3) Uiso ? ?
H162a 1.614(14) 1.197(8) .526(2) .13(4) Uiso ? ?
H163a 1.569(18) 1.104(5) .503(2) .14(5) Uiso ? ?
H21b .016(9) .294(3) 1.0906(13) .041(17) Uiso ? ?
H22b .000(13) .194(7) 1.0673(16) .11(3) Uiso ? ?
H31b .253(10) .071(3) 1.1029(14) .06(2) Uiso ? ?
H32b .304(10) .168(6) 1.1228(16) .09(3) Uiso ? ?
H41b -.163(11) .109(7) 1.1245(18) .11(3) Uiso ? ?
H42b -.103(12) .200(3) 1.1468(16) .08(2) Uiso ? ?
H51b .108(11) -.028(3) 1.1552(14) .06(2) Uiso ? ?
H52b .176(12) .057(9) 1.177(2) .16(4) Uiso ? ?
H61b -.226(11) .099(3) 1.2023(14) .06(2) Uiso ? ?
H62b -.290(12) .004(7) 1.1802(18) .11(3) Uiso ? ?
H71b -.032(10) -.131(3) 1.2100(13) .045(18) Uiso ? ?
H72b .059(8) -.048(7) 1.2298(18) .10(3) Uiso ? ?
H81b -.351(11) -.003(3) 1.2574(14) .05(2) Uiso ? ?
H82b -.428(8) -.088(6) 1.2359(15) .07(2) Uiso ? ?
H91b -.154(12) -.230(3) 1.2640(14) .06(2) Uiso ? ?
H92b -.061(8) -.150(6) 1.2844(17) .09(3) Uiso ? ?
H101b -.466(12) -.103(3) 1.3129(15) .07(2) Uiso ? ?
H102b -.544(11) -.194(7) 1.291(2) .12(4) Uiso ? ?
H111b -.189(8) -.245(6) 1.3405(16) .08(3) Uiso ? ?
H112b -.276(10) -.329(3) 1.3188(12) .041(17) Uiso ? ?
H121b -.596(10) -.205(3) 1.3683(13) .048(19) Uiso ? ?
H122b -.662(11) -.294(7) 1.3461(18) .10(3) Uiso ? ?
H131b -.392(11) -.432(3) 1.3751(14) .06(2) Uiso ? ?
H132b -.313(9) -.347(6) 1.3972(16) .08(3) Uiso ? ?
H141b -.784(9) -.394(6) 1.4019(17) .09(3) Uiso ? ?
H142b -.703(10) -.307(3) 1.4240(12) .039(17) Uiso ? ?
H151b -.516(13) -.530(4) 1.4285(15) .08(3) Uiso ? ?
H152b -.439(12) -.446(7) 1.4538(19) .12(4) Uiso ? ?
H161b -.823(17) -.405(4) 1.478(2) .12(4) Uiso ? ?
H162b -.910(14) -.497(10) 1.459(3) .19(6) Uiso ? ?
H163b -.709(13) -.533(4) 1.4848(13) .08(2) Uiso ? ?
H21c .082(6) .046(4) .9521(9) .022(13) Uiso ? ?
H22c .296(10) -.004(4) .9227(13) .06(2) Uiso ? ?
H31c .063(10) .221(3) .9205(12) .043(18) Uiso ? ?
H32c .000(9) .133(6) .8974(15) .07(2) Uiso ? ?
H41c .465(8) .187(5) .8948(14) .06(2) Uiso ? ?
H42c .403(10) .100(3) .8732(13) .045(18) Uiso ? ?
H51c .102(9) .249(7) .8445(17) .10(3) Uiso ? ?
H52c .192(10) .328(3) .8664(13) .048(19) Uiso ? ?
H61c .514(10) .202(3) .8189(13) .044(18) Uiso ? ?
H62c .579(10) .293(6) .8400(17) .09(3) Uiso ? ?
H71c .307(11) .428(3) .8108(14) .06(2) Uiso ? ?
H72c .225(7) .349(5) .7893(14) .06(2) Uiso ? ?
H81c .713(9) .386(6) .7834(16) .08(3) Uiso ? ?
H82c .630(12) .299(3) .7635(15) .07(2) Uiso ? ?
H91c .439(12) .529(3) .7549(15) .07(2) Uiso ? ?
H92c .341(8) .450(7) .7355(18) .10(3) Uiso ? ?
H101c .838(9) .484(7) .7278(18) .10(3) Uiso ? ?
H102c .757(11) .400(3) .7070(14) .06(2) Uiso ? ?
H111c .570(10) .627(3) .7007(12) .042(18) Uiso ? ?
H112c .469(7) .547(6) .6800(16) .07(2) Uiso ? ?
H121c .958(9) .585(6) .6727(17) .09(3) Uiso ? ?
H122c .878(12) .500(3) .6522(15) .07(2) Uiso ? ?
H131c .605(10) .642(6) .6224(17) .09(3) Uiso ? ?
H132c .682(12) .729(3) .6456(15) .07(2) Uiso ? ?
H141c .998(10) .603(3) .5967(12) .040(17) Uiso ? ?
H142c 1.072(10) .688(7) .6183(19) .11(3) Uiso ? ?
H151c .709(9) .751(7) .5692(18) .10(3) Uiso ? ?
H152c .791(13) .829(4) .5915(15) .08(3) Uiso ? ?
H161c .988(13) .833(5) .5348(13) .08(3) Uiso ? ?
H162c 1.197(9) .787(7) .5622(18) .09(3) Uiso ? ?
H163c 1.101(16) .713(5) .5384(19) .11(4) Uiso ? ?

loop_
_atom_type_symbol
_atom_type_description
_atom_type_scat_dispersion_real
_atom_type_scat_dispersion_imag
_atom_type_scat_source
C ? .017 .009 Int._Tables_Vol_IV_Tables_2.2B_and_2.3.1
O ? .047 .032 Int._Tables_Vol_IV_Tables_2.2B_and_2.3.1
H ? 0 0 Int._Tables_Vol_IV_Tables_2.2B_and_2.3.1

loop_
_geom_angle_atom_site_label_1
_geom_angle_atom_site_label_2
_geom_angle_atom_site_label_3
_geom_angle
_geom_angle_publ_flag
H12 C1 H11 109(4) ?
H12 C1 O1a 102(3) ?
H12 C1 C2 119(4) ?
H11 C1 O1a 114(2) ?
H11 C1 C2 107(2) ?
O1a C1 C2 107.2(4) yes
H2 C2 O1b 106(3) ?
H2 C2 C1 119(4) ?
H2 C2 C3 104(3) ?
O1b C2 C1 104.7(4) yes
O1b C2 C3 109.4(5) yes
C1 C2 C3 114.0(5) yes
H32 C3 H31 120(4) ?
H32 C3 O1c 106(2) ?
H32 C3 C2 113(3) ?
H31 C3 O1c 105(3) ?
H31 C3 C2 104(2) ?
O1c C3 C2 106.7(4) yes
C1a O1a C1 118.0(4) yes
O2a C1a O1a 120.8(5) yes
O2a C1a C2a 126.2(6) yes
O1a C1a C2a 113.0(5) yes
H21a C2a H22a 116(6) ?
H21a C2a C1a 99(4) ?
H21a C2a C3a 115(5) ?
H22a C2a C1a 105(4) ?
H22a C2a C3a 108(3) ?
C1a C2a C3a 113.1(5) yes
H32a C3a H31a 106(5) ?
H32a C3a C4a 107(4) ?
H32a C3a C2a 111(4) ?
H31a C3a C4a 114(3) ?
H31a C3a C2a 106(3) ?
C4a C3a C2a 112.7(5) yes
H41a C4a H42a 111(5) ?
H41a C4a C5a 109(4) ?
H41a C4a C3a 103(4) ?
H42a C4a C5a 108(3) ?
H42a C4a C3a 114(3) ?
C5a C4a C3a 112.8(5) yes
H51a C5a H52a 104(5) ?
H51a C5a C4a 113(4) ?
H51a C5a C6a 105(4) ?
H52a C5a C4a 105(3) ?
H52a C5a C6a 114(3) ?
C4a C5a C6a 114.7(5) yes
H62a C6a H61a 109(5) ?
H62a C6a C7a 108(4) ?
H62a C6a C5a 106(4) ?
H61a C6a C7a 107(3) ?
H61a C6a C5a 113(3) ?
C7a C6a C5a 114.0(5) yes
H72a C7a H71a 102(5) ?
H72a C7a C8a 107(4) ?
H72a C7a C6a 112(4) ?
H71a C7a C8a 113(3) ?
H71a C7a C6a 107(3) ?
C8a C7a C6a 114.7(5) yes
H81a C8a H82a 107(6) ?
H81a C8a C7a 113(3) ?
H81a C8a C9a 105(3) ?
H82a C8a C7a 109(4) ?
H82a C8a C9a 107(5) ?
C7a C8a C9a 114.8(5) yes
H91a C9a H92a 109(6) ?
H91a C9a C10a 104(4) ?
H91a C9a C8a 111(4) ?
H92a C9a C10a 114(4) ?
H92a C9a C8a 105(4) ?
C10a C9a C8a 114.9(5) yes
H102a C10a H101a 104(5) ?
H102a C10a C11a 105(3) ?
H102a C10a C9a 116(3) ?
H101a C10a C11a 112(4) ?
H101a C10a C9a 105(4) ?
C11a C10a C9a 114.9(5) yes
H111a C11a H112a 98(5) ?
H111a C11a C10a 112(4) ?
H111a C11a C12a 111(3) ?
H112a C11a C10a 106(3) ?
H112a C11a C12a 115(4) ?
C10a C11a C12a 114.8(5) yes
H122a C12a H121a 110(6) ?
H122a C12a C13a 108(3) ?
H122a C12a C11a 111(3) ?
H121a C12a C13a 109(5) ?
H121a C12a C11a 103(4) ?
C13a C12a C11a 114.6(5) yes
H132a C13a H131a 111(6) ?
H132a C13a C14a 104(4) ?
H132a C13a C12a 110(4) ?
H131a C13a C14a 114(4) ?
H131a C13a C12a 104(4) ?
C14a C13a C12a 113.9(6) yes
H142a C14a H141a 110(6) ?
H142a C14a C15a 105(4) ?
H142a C14a C13a 114(4) ?
H141a C14a C15a 109(5) ?
H141a C14a C13a 104(5) ?
C15a C14a C13a 114.6(6) yes
H151a C15a H152a 108(8) ?
H151a C15a C14a 106(6) ?
H151a C15a C16a 103(6) ?
H152a C15a C14a 101(4) ?
H152a C15a C16a 124(5) ?
C14a C15a C16a 114.3(7) yes
H162a C16a H161a 113(7) ?
H162a C16a H163a 109(8) ?
H162a C16a C15a 104(5) ?
H161a C16a H163a 95(6) ?
H161a C16a C15a 115(5) ?
H163a C16a C15a 120(5) ?
C1b O1b C2 116.5(4) yes
O2b C1b O1b 121.8(5) yes
O2b C1b C2b 126.3(5) yes
O1b C1b C2b 111.9(5) yes
H21b C2b H22b 113(5) ?
H21b C2b C1b 109(3) ?
H21b C2b C3b 106(3) ?
H22b C2b C1b 103(4) ?
H22b C2b C3b 112(4) ?
C1b C2b C3b 113.9(5) yes
H32b C3b H31b 107(5) ?
H32b C3b C2b 109(4) ?
H32b C3b C4b 107(4) ?
H31b C3b C2b 106(3) ?
H31b C3b C4b 114(3) ?
C2b C3b C4b 113.9(5) yes
H41b C4b H42b 109(6) ?
H41b C4b C5b 111(5) ?
H41b C4b C3b 104(4) ?
H42b C4b C5b 106(4) ?
H42b C4b C3b 113(4) ?
C5b C4b C3b 113.1(5) yes
H52b C5b H51b 104(6) ?
H52b C5b C4b 111(6) ?
H52b C5b C6b 105(5) ?
H51b C5b C4b 105(3) ?
H51b C5b C6b 116(3) ?
C4b C5b C6b 114.6(5) yes
H62b C6b H61b 114(6) ?
H62b C6b C7b 107(5) ?
H62b C6b C5b 103(4) ?
H61b C6b C7b 106(3) ?
H61b C6b C5b 113(3) ?
C7b C6b C5b 113.9(5) yes
H72b C7b H71b 103(5) ?
H72b C7b C8b 110(4) ?
H72b C7b C6b 110(4) ?
H71b C7b C8b 113(3) ?
H71b C7b C6b 106(3) ?
C8b C7b C6b 114.5(5) yes
H82b C8b H81b 105(5) ?
H82b C8b C7b 105(3) ?
H82b C8b C9b 111(4) ?
H81b C8b C7b 115(3) ?
H81b C8b C9b 106(3) ?
C7b C8b C9b 114.4(5) yes
H92b C9b H91b 102(6) ?
H92b C9b C8b 110(4) ?
H92b C9b C10b 110(4) ?
H91b C9b C8b 104(3) ?
H91b C9b C10b 115(3) ?
C8b C9b C10b 114.6(5) yes
H101b C10b H102b 111(6) ?
H101b C10b C9b 114(4) ?
H101b C10b C11b 105(3) ?
H102b C10b C9b 104(4) ?
H102b C10b C11b 108(5) ?
C9b C10b C11b 114.6(5) yes
H111b C11b H112b 107(5) ?
H111b C11b C12b 108(4) ?
H111b C11b C10b 109(4) ?
H112b C11b C12b 116(3) ?
H112b C11b C10b 102(3) ?
C12b C11b C10b 114.7(5) yes
H121b C12b H122b 108(5) ?
H121b C12b C11b 117(3) ?
H121b C12b C13b 105(3) ?
H122b C12b C11b 103(4) ?
H122b C12b C13b 109(4) ?
C11b C12b C13b 114.2(5) yes
H132b C13b H131b 108(5) ?
H132b C13b C14b 103(4) ?
H132b C13b C12b 113(4) ?
H131b C13b C14b 113(3) ?
H131b C13b C12b 106(3) ?
C14b C13b C12b 114.8(5) yes
H142b C14b H141b 110(5) ?
H142b C14b C15b 103(3) ?
H142b C14b C13b 115(3) ?
H141b C14b C15b 109(4) ?
H141b C14b C13b 105(4) ?
C15b C14b C13b 114.7(6) yes
H152b C15b H151b 115(6) ?
H152b C15b C14b 114(5) ?
H152b C15b C16b 99(4) ?
H151b C15b C14b 101(3) ?
H151b C15b C16b 115(4) ?
C14b C15b C16b 113.9(7) yes
H162b C16b H161b 107(8) ?
H162b C16b H163b 105(8) ?
H162b C16b C15b 112(6) ?
H161b C16b H163b 107(6) ?
H161b C16b C15b 113(5) ?
H163b C16b C15b 112(4) ?
C1c O1c C3 116.0(4) yes
O2c C1c O1c 124.6(6) yes
O2c C1c C2c 124.3(6) yes
O1c C1c C2c 111.0(4) yes
H21c C2c H22c 123(4) ?
H21c C2c C3c 111(2) ?
H21c C2c C1c 105(2) ?
H22c C2c C3c 102(3) ?
H22c C2c C1c 102(3) ?
C3c C2c C1c 112.6(6) yes
H32c C3c H31c 109(5) ?
H32c C3c C4c 103(3) ?
H32c C3c C2c 109(4) ?
H31c C3c C4c 114(3) ?
H31c C3c C2c 109(3) ?
C4c C3c C2c 113.1(5) yes
H41c C4c H42c 103(5) ?
H41c C4c C3c 105(3) ?
H41c C4c C5c 112(4) ?
H42c C4c C3c 114(3) ?
H42c C4c C5c 107(3) ?
C3c C4c C5c 114.8(5) yes
H51c C5c H52c 104(5) ?
H51c C5c C6c 107(4) ?
H51c C5c C4c 114(4) ?
H52c C5c C6c 114(3) ?
H52c C5c C4c 104(3) ?
C6c C5c C4c 114.1(5) yes
H62c C6c H61c 107(5) ?
H62c C6c C5c 104(4) ?
H62c C6c C7c 110(4) ?
H61c C6c C5c 113(3) ?
H61c C6c C7c 107(3) ?
C5c C6c C7c 115.6(5) yes
H72c C7c H71c 101(5) ?
H72c C7c C8c 107(3) ?
H72c C7c C6c 113(4) ?
H71c C7c C8c 117(3) ?
H71c C7c C6c 103(3) ?
C8c C7c C6c 114.8(5) yes
H81c C8c H82c 104(6) ?
H81c C8c C7c 107(4) ?
H81c C8c C9c 110(4) ?
H82c C8c C7c 113(4) ?
H82c C8c C9c 107(3) ?
C7c C8c C9c 114.8(5) yes
H92c C9c H91c 100(6) ?
H92c C9c C10c 111(4) ?
H92c C9c C8c 111(5) ?
H91c C9c C10c 114(4) ?
H91c C9c C8c 104(3) ?
C10c C9c C8c 115.2(5) yes
H101c C10c H102c 103(6) ?
H101c C10c C9c 107(4) ?
H101c C10c C11c 110(4) ?
H102c C10c C9c 116(3) ?
H102c C10c C11c 105(3) ?
C9c C10c C11c 115.2(5) yes
H112c C11c H111c 104(5) ?
H112c C11c C12c 110(4) ?
H112c C11c C10c 110(4) ?
H111c C11c C12c 114(3) ?
H111c C11c C10c 102(3) ?
C12c C11c C10c 115.7(5) yes
H122c C12c H121c 104(6) ?
H122c C12c C11c 114(4) ?
H122c C12c C13c 107(3) ?
H121c C12c C11c 106(4) ?
H121c C12c C13c 110(4) ?
C11c C12c C13c 114.7(5) yes
H131c C13c H132c 111(6) ?
H131c C13c C14c 102(4) ?
H131c C13c C12c 110(4) ?
H132c C13c C14c 115(4) ?
H132c C13c C12c 104(3) ?
C14c C13c C12c 114.9(5) yes
H141c C14c H142c 104(6) ?
H141c C14c C13c 116(3) ?
H141c C14c C15c 107(3) ?
H142c C14c C13c 104(4) ?
H142c C14c C15c 111(5) ?
C13c C14c C15c 114.5(6) yes
H151c C15c H152c 102(6) ?
H151c C15c C16c 106(4) ?
H151c C15c C14c 111(5) ?
H152c C15c C16c 118(4) ?
H152c C15c C14c 103(3) ?
C16c C15c C14c 115.0(7) yes
H162c C16c H163c 106(7) ?
H162c C16c H161c 115(6) ?
H162c C16c C15c 107(4) ?
H163c C16c H161c 98(5) ?
H163c C16c C15c 119(5) ?
H161c C16c C15c 112(4) ?

loop_
_geom_bond_atom_site_label_1
_geom_bond_atom_site_label_2
_geom_bond_distance
_geom_bond_publ_flag
C1 H12 .96(6) ?
C1 H11 .96(3) ?
C1 O1a 1.433(7) yes
C1 C2 1.502(8) yes
C2 H2 .96(6) ?
C2 O1b 1.441(7) yes
C2 C3 1.522(8) yes
C3 H32 .96(4) ?
C3 H31 .97(4) ?
C3 O1c 1.460(7) yes
O1a C1a 1.341(7) yes
C1a O2a 1.203(7) yes
C1a C2a 1.487(8) yes
C2a H21a .96(8) ?
C2a H22a .96(4) ?
C2a C3a 1.525(9) yes
C3a H32a .96(7) ?
C3a H31a .96(3) ?
C3a C4a 1.520(9) yes
C4a H41a .96(7) ?
C4a H42a .96(4) ?
C4a C5a 1.516(9) yes
C5a H51a .96(6) ?
C5a H52a .96(4) ?
C5a C6a 1.516(9) yes
C6a H62a .96(7) ?
C6a H61a .96(4) ?
C6a C7a 1.515(9) yes
C7a H72a .96(6) ?
C7a H71a .96(4) ?
C7a C8a 1.506(9) yes
C8a H81a .96(4) ?
C8a H82a .96(7) ?
C8a C9a 1.521(9) yes
C9a H91a .96(6) ?
C9a H92a .96(5) ?
C9a C10a 1.514(9) yes
C10a H102a .96(4) ?
C10a H101a .96(6) ?
C10a C11a 1.510(9) yes
C11a H111a .96(4) ?
C11a H112a .96(5) ?
C11a C12a 1.519(9) yes
C12a H122a .96(4) ?
C12a H121a .96(7) ?
C12a C13a 1.514(10) yes
C13a H132a .96(7) ?
C13a H131a .96(5) ?
C13a C14a 1.514(10) yes
C14a H142a .96(5) ?
C14a H141a .96(8) ?
C14a C15a 1.505(11) yes
C15a H151a .96(11) ?
C15a H152a .96(7) ?
C15a C16a 1.511(14) yes
C16a H162a .96(9) ?
C16a H161a .96(6) ?
C16a H163a .96(8) ?
O1b C1b 1.354(6) yes
C1b O2b 1.200(6) yes
C1b C2b 1.480(8) yes
C2b H21b .96(4) ?
C2b H22b .96(8) ?
C2b C3b 1.515(9) yes
C3b H32b .96(7) ?
C3b H31b .96(4) ?
C3b C4b 1.520(8) yes
C4b H41b .96(7) ?
C4b H42b .96(5) ?
C4b C5b 1.520(9) yes
C5b H52b .96(8) ?
C5b H51b .96(4) ?
C5b C6b 1.522(9) yes
C6b H62b .96(8) ?
C6b H61b .96(4) ?
C6b C7b 1.518(9) yes
C7b H72b .96(6) ?
C7b H71b .96(4) ?
C7b C8b 1.509(9) yes
C8b H82b .96(6) ?
C8b H81b .96(4) ?
C8b C9b 1.512(9) yes
C9b H92b .96(6) ?
C9b H91b .96(5) ?
C9b C10b 1.516(9) yes
C10b H101b .96(5) ?
C10b H102b .96(8) ?
C10b C11b 1.521(9) yes
C11b H111b .96(6) ?
C11b H112b .96(4) ?
C11b C12b 1.504(9) yes
C12b H121b .96(4) ?
C12b H122b .96(7) ?
C12b C13b 1.514(10) yes
C13b H132b .96(6) ?
C13b H131b .96(4) ?
C13b C14b 1.513(10) yes
C14b H142b .96(4) ?
C14b H141b .96(6) ?
C14b C15b 1.510(10) yes
C15b H152b .96(8) ?
C15b H151b .96(5) ?
C15b C16b 1.515(12) yes
C16b H162b .96(10) ?
C16b H161b .96(6) ?
C16b H163b .96(5) ?
O1c C1c 1.345(7) yes
C1c O2c 1.199(6) yes
C1c C2c 1.524(9) yes
C2c H21c .96(3) ?
C2c H22c .96(5) ?
C2c C3c 1.524(9) yes
C3c H32c .96(6) ?
C3c H31c .97(4) ?
C3c C4c 1.509(9) yes
C4c H41c .96(5) ?
C4c H42c .96(4) ?
C4c C5c 1.520(9) yes
C5c H51c .96(6) ?
C5c H52c .96(4) ?
C5c C6c 1.511(9) yes
C6c H62c .96(7) ?
C6c H61c .96(4) ?
C6c C7c 1.513(9) yes
C7c H72c .96(5) ?
C7c H71c .96(4) ?
C7c C8c 1.508(9) yes
C8c H81c .96(6) ?
C8c H82c .96(4) ?
C8c C9c 1.520(9) yes
C9c H92c .96(6) ?
C9c H91c .96(4) ?
C9c C10c 1.507(10) yes
C10c H101c .96(6) ?
C10c H102c .96(4) ?
C10c C11c 1.515(9) yes
C11c H112c .96(5) ?
C11c H111c .96(4) ?
C11c C12c 1.502(10) yes
C12c H122c .96(5) ?
C12c H121c .96(6) ?
C12c C13c 1.518(10) yes
C13c H131c .96(7) ?
C13c H132c .96(5) ?
C13c C14c 1.505(10) yes
C14c H141c .96(4) ?
C14c H142c .96(7) ?
C14c C15c 1.513(10) yes
C15c H151c .96(6) ?
C15c H152c .96(5) ?
C15c C16c 1.509(12) yes
C16c H162c .96(6) ?
C16c H163c .96(7) ?
C16c H161c .96(5) ?

loop_
_geom_contact_atom_site_label_1
_geom_contact_atom_site_label_2
_geom_contact_distance
_geom_contact_site_symmetry_2
H161a H163a 1.42(9) .
H111a H112a 1.45(8) .
H161c H163c 1.45(8) .
H91c H92c 1.47(10) .
H71c H72c 1.48(8) .
H91b H92b 1.49(9) .
H151c H152c 1.50(10) .
H71a H72a 1.50(9) .
H101c H102c 1.50(9) .
H71b H72b 1.50(9) .
H41c H42c 1.51(8) .
H121c H122c 1.51(9) .
H51c H52c 1.51(9) .
H51b H52b 1.51(11) .
H141c H142c 1.51(10) .
H101a H102a 1.52(9) .
H111c H112c 1.52(8) .
H81c H82c 1.52(9) .
H51a H52a 1.52(9) .
H81b H82b 1.53(8) .
H162b H163b 1.53(11) .
H162c H163c 1.53(11) .
H31a H32a 1.54(9) .
H81a H82a 1.54(10) .
H161b H162b 1.54(14) .
H31b H32b 1.55(9) .
H111b H112b 1.55(9) .
H61c H62c 1.55(9) .
H151a H152a 1.55(14) .
H131b H132b 1.55(9) .
H161b H163b 1.55(7) .
H121b H122b 1.56(9) .
H91a H92a 1.56(10) .
H11 H12 1.56(8) .
H41b H42b 1.57(10) .
H61a H62a 1.57(10) .
H31c H32c 1.57(8) .
H162a H163a 1.57(13) .
H141b H142b 1.57(9) .
H121a H122a 1.57(10) .
H141a H142a 1.58(11) .
H131a H132a 1.58(10) .
H131c H132c 1.58(10) .
H41a H42a 1.58(9) .
H101b H102b 1.59(10) .
H21b H22b 1.60(9) .
H161a H162a 1.60(11) .
H61b H62b 1.61(10) .
H151b H152b 1.62(11) .
H161c H162c 1.62(9) .
H21a H22a 1.63(10) .
H31 H32 1.67(5) .
H21c H22c 1.69(6) .
O1a H12 1.89(6) .
C1a H21a 1.89(8) .
C16b H152b 1.92(7) .
C14a H152a 1.93(6) .
C14b H151b 1.93(5) .
O1b H2 1.94(5) .
C1b H22b 1.94(8) .
C14c H131c 1.94(6) .
O1c H31 1.95(4) .
O1c H32 1.96(4) .
C10c H111c 1.96(3) .
C16a H151a 1.96(10) .
C10b H112b 1.96(4) .
C15b H142b 1.96(3) .
C14c H152c 1.96(5) .
C11b H122b 1.96(6) .
C4c H32c 1.97(5) .
C3c H22c 1.97(4) .
C3a H41a 1.97(6) .
C14b H132b 1.97(5) .
C6c H71c 1.97(4) .
C5b H62b 1.97(7) .
C13c H142c 1.97(6) .
C1c H22c 1.97(5) .
C5c H62c 1.97(6) .
C1a H22a 1.97(6) .
C11a H121a 1.98(6) .
C12a H131a 1.98(4) .
C8b H91b 1.98(4) .
C15a H142a 1.98(4) .
C10a H91a 1.98(5) .
C13a H141a 1.98(7) .
C3 H2 1.98(6) .
C15a H162a 1.98(8) .
C11a H102a 1.98(4) .
C14a H132a 1.98(6) .
C9b H102b 1.98(7) .
C12c H132c 1.98(4) .
C4c H52c 1.99(4) .
C13b H121b 1.99(4) .
C8c H91c 1.99(4) .
C3b H41b 1.99(7) .
C7b H82b 1.99(5) .
C4a H52a 1.99(3) .
C9a H101a 1.99(5) .
C3c H41c 1.99(5) .
C11c H102c 1.99(4) .
C13b H141b 1.99(6) .
C8a H92a 2.00(4) .
C2 H31 2.00(4) .
C11c H121c 2.00(5) .
C11b H101b 2.00(4) .
C9a H81a 2.00(3) .
C10a H112a 2.00(4) .
C6a H51a 2.00(5) .
C9b H81b 2.00(4) .
C4b H51b 2.00(4) .
C14a H151a 2.00(10) .
C12b H131b 2.00(4) .
C3b H21b 2.00(3) .
C2 H11 2.00(3) .
C6b H52b 2.00(7) .
C16c H151c 2.01(6) .
C8a H72a 2.01(5) .
C5a H62a 2.01(6) .
C2b H31b 2.01(4) .
C1c H21c 2.01(4) .
C1b H21b 2.01(5) .
C6b H71b 2.01(3) .
C7b H61b 2.01(4) .
C15c H141c 2.01(3) .
C7c H81c 2.01(5) .
C8c H72c 2.01(4) .
C9c H101c 2.01(5) .
C6c H51c 2.01(5) .
C2a H31a 2.01(3) .
C12b H111b 2.01(5) .
C6a H71a 2.02(4) .
C5b H42b 2.02(4) .
C15c H162c 2.02(5) .
C7c H61c 2.02(3) .
C7a H61a 2.02(4) .
C7b H62b 2.02(7) .
C13c H122c 2.02(4) .
O1a H11 2.02(3) .
C9c H82c 2.02(4) .
C4a H32a 2.02(6) .
C4b H32b 2.03(6) .
C13a H122a 2.03(4) .
C5a H42a 2.03(4) .
C7a H62a 2.03(7) .
C9a H82a 2.03(7) .
C5c H42c 2.03(4) .
C15a H141a 2.03(8) .
C7a H82a 2.03(6) .
C11b H102b 2.03(7) .
C2b H32b 2.04(6) .
C5a H41a 2.04(6) .
C3a H22a 2.04(4) .
C15b H141b 2.04(6) .
C13b H122b 2.04(7) .
C12c H112c 2.04(5) .
C8b H72b 2.04(5) .
C13a H121a 2.04(7) .
C10b H111b 2.04(6) .
C2c H32c 2.05(5) .
C7c H62c 2.05(6) .
C10c H112c 2.05(6) .
C2c H31c 2.05(3) .
C12a H132a 2.05(6) .
C10b H92b 2.05(5) .
C11c H101c 2.05(6) .
C8b H92b 2.05(6) .
C13c H121c 2.05(6) .
C6b H72b 2.05(6) .
C12c H131c 2.06(6) .
C9c H81c 2.06(6) .
C15c H142c 2.06(7) .
C10c H92c 2.06(5) .
C9b H82b 2.06(5) .
C12a H111a 2.06(4) .
C5b H41b 2.06(7) .
C8a H91a 2.07(6) .
C14c H151c 2.07(7) .
C10a H111a 2.07(5) .
C8c H92c 2.07(6) .
C11a H122a 2.07(5) .
C15b H162b 2.07(9) .
C15c H161c 2.07(6) .
C11a H101a 2.07(6) .
C4b H52b 2.07(8) .
C15b H163b 2.07(5) .
C3b H22b 2.08(7) .
C5c H41c 2.08(5) .
C3c H21c 2.08(4) .
C7c H82c 2.08(6) .
C6a H72a 2.08(6) .
C2a H32a 2.08(7) .
C12b H132b 2.08(6) .
C8b H71b 2.08(5) .
C14b H131b 2.08(6) .
C7a H81a 2.08(5) .
C6c H72c 2.08(5) .
C12c H111c 2.08(5) .
C8a H71a 2.08(6) .
C10c H91c 2.09(6) .
C11c H122c 2.09(6) .
C5c H61c 2.09(5) .
C5a H61a 2.09(5) .
C6c H52c 2.09(5) .
C15b H161b 2.09(8) .
C4a H51a 2.09(6) .
C14b H152b 2.09(7) .
C4c H31c 2.09(5) .
C3c H42c 2.10(5) .
C10a H92a 2.10(7) .
C2 H32 2.10(4) .
C13a H142a 2.10(6) .
C5b H61b 2.10(6) .
C3b H42b 2.10(6) .
C9b H101b 2.10(6) .
C14a H131a 2.10(6) .
C6a H52a 2.10(5) .
C14c H132c 2.10(6) .
C4c H51c 2.10(6) .
C4a H31a 2.10(4) .
C15a H161a 2.10(6) .
C7b H81b 2.10(5) .
C13b H142b 2.10(5) .
C4b H31b 2.10(5) .
C3a H42a 2.11(6) .
C13c H141c 2.11(5) .
C12b H112b 2.11(5) .
C9c H102c 2.11(5) .
C16b H151b 2.11(6) .
C10b H91b 2.11(6) .
C12a H112a 2.11(6) .
C3a H21a 2.12(7) .
C9a H102a 2.12(5) .
C11b H121b 2.12(5) .
C8c H71c 2.12(5) .
C6b H51b 2.13(5) .
C2 H12 2.14(6) .
C16c H152c 2.14(6) .
C1 H2 2.14(5) .
C15c H163c 2.15(8) .
C15a H163a 2.16(9) .
O2a H12 2.19(6) .
C16a H152a 2.20(8) .
H142a H151a 2.20(11) .
O1a O2a 2.213(6) .
H152b H163b 2.22(10) .
O2b H2 2.22(5) .
H141b H151b 2.22(8) .
H102b H112b 2.23(8) .
O1b O2b 2.232(5) .
H62b H71b 2.25(8) .
H2 H31 2.25(8) .
O1c O2c 2.254(5) .
H152b H161b 2.25(11) .
H41a H52a 2.26(8) .
H121a H131a 2.27(8) .
O1a H21a 2.27(7) .
H62c H71c 2.28(8) .
H141a H152a 2.28(10) .
H101c H111c 2.28(8) .
H122b H131b 2.28(8) .
H92a H82a 2.29(9) .
H22c H32c 2.29(7) .
H22b H31b 2.29(8) .
H142b H152b 2.29(8) .
H151a H161a 2.29(13) .
H151c H161c 2.29(9) .
H62a H71a 2.30(8) .
H52c H62c 2.30(8) .
H142c H152c 2.31(9) .
H41c H52c 2.31(7) .
H121c H132c 2.31(8) .
H101b H111b 2.31(7) .
H82b H91b 2.31(7) .
H112b H122b 2.31(8) .
H131a H141a 2.31(9) .
H31a H41a 2.31(7) .
H41b H51b 2.32(8) .
H91a H81a 2.32(7) .
H81c H91c 2.32(8) .
H122a H132a 2.32(8) .
H131c H141c 2.32(7) .
C1a H12 2.32(6) .
H21b H32b 2.33(7) .
H91b H102b 2.33(9) .
H132b H142b 2.33(7) .
C1 O1b 2.330(7) .
H131b H141b 2.33(8) .
H51b H62b 2.33(8) .
H112a H121a 2.33(9) .
H122c H131c 2.33(8) .
H2 H32 2.33(7) .
O1b H22b 2.34(7) .
H132a H142a 2.34(9) .
H21c H31c 2.34(6) .
H132c H142c 2.34(9) .
H111c H121c 2.34(7) .
H32c H42c 2.34(7) .
H21a H31a 2.34(8) .
H71b H82b 2.34(7) .
H121b H132b 2.35(7) .
O1b C2b 2.349(7) .
H22a H32a 2.35(8) .
H92a H101a 2.35(9) .
H52a H62a 2.35(8) .
H101a H112a 2.35(8) .
H151a H163a 2.35(13) .
H32b H42b 2.36(8) .
O1a C2a 2.359(8) .
H31c H41c 2.36(7) .
H22c H42c 2.36(7) .
H52b H61b 2.36(9) .
H102c H112c 2.36(7) .
C2 O1a 2.364(7) .
H51a H61a 2.36(8) .
H61b H72b 2.36(8) .
O1c C2c 2.366(8) .
H91a H102a 2.37(7) .
H31b H41b 2.37(8) .
H42b H52b 2.37(10) .
H81b H92b 2.37(7) .
C1b H2 2.37(5) .
H72a H81a 2.37(7) .
C2 C1b 2.378(8) .
H91c H101c 2.38(8) .
C1 C1a 2.379(8) .
C3 C1c 2.380(9) .
H32a H42a 2.38(8) .
H21c H32c 2.38(7) .
H141c H151c 2.38(8) .
H102a H111a 2.38(6) .
H61a H72a 2.39(7) .
C2 O1c 2.393(8) .
H72c H82c 2.39(7) .
O2b C2b 2.394(7) .
H11 H2 2.40(6) .
H71a H82a 2.40(8) .
O2a C2a 2.402(7) .
H42a H51a 2.41(8) .
H151c H163c 2.41(10) .
O2c C2c 2.413(7) .
H82c H92c 2.41(8) .
H151b H162b 2.41(11) .
H61c H72c 2.41(7) .
H71c H81c 2.42(8) .
H51c H61c 2.42(7) .
C3 O1b 2.418(6) .
H111b H121b 2.42(7) .
O2c H22c 2.42(6) .
O1b H31 2.43(4) .
H131a H152a 2.43(9) .
H92b H101b 2.44(8) .
H72b H81b 2.44(8) .
H111a H122a 2.44(7) .
H112c H122c 2.44(8) .
H42c H51c 2.45(7) .
H152a H162a 2.45(11) .
H152c H162c 2.45(8) .
H151b H163b 2.46(8) .
H102a H122a 2.47(7) .
H31a H52a 2.48(6) .
O1b H11 2.48(3) .
H131b H151b 2.48(8) .
H152c H161c 2.48(8) .
H82a H101a 2.49(10) .
H31b H51b 2.49(7) .
H52b H72b 2.49(11) .
H132c H152c 2.49(8) .
H92c H102c 2.49(8) .
H142b H161b 2.49(9) .
H91a H111a 2.50(8) .
H72c H92c 2.50(9) .
C13a H152a 2.50(7) .
H71b H91b 2.50(7) .
H131c H151c 2.51(10) .
H42c H61c 2.51(7) .
C1b C3b 2.510(8) .
C1a C3a 2.513(8) .
O2a H21a 2.51(7) 1_455
H51a H72a 2.52(9) .
C4c H22c 2.52(5) .
H121c H142c 2.52(10) .
H91c H111c 2.52(7) .
H71a H92a 2.53(8) .
H61c H82c 2.53(7) .
H102b H122b 2.53(10) .
C3a C5a 2.529(9) .
H91b H112b 2.53(7) .
H102c H122c 2.53(8) .
C2c C4c 2.530(9) .
C14a C16a 2.533(13) .
H72b H92b 2.53(10) .
C2a C4a 2.535(9) .
C14b C16b 2.535(12) .
C11b C13b 2.535(10) .
H32c H51c 2.54(9) .
C1c C3c 2.536(8) .
C1 C3 2.536(8) .
C3b C5b 2.536(9) .
O2b H22b 2.54(7) 1_655
C12a C14a 2.538(10) .
C13c C15c 2.539(11) .
H132a H151a 2.54(12) .
C7b C9b 2.540(9) .
H141a H162a 2.54(12) .
C13a C15a 2.541(12) .
H111c H132c 2.54(7) .
C5a C7a 2.543(9) .
C11c C13c 2.543(10) .
C6a C8a 2.544(9) .
C2b C4b 2.544(9) .
C4c C6c 2.544(10) .
H121a H141a 2.54(11) .
H81b H101b 2.54(7) .
H112a H131a 2.54(8) .
C6c C8c 2.545(10) .
C13b C15b 2.545(10) .
C6b C8b 2.546(9) .
H51c H72c 2.55(9) .
H21b H42b 2.55(8) .
C10b C12b 2.548(10) .
C5b C7b 2.548(9) .
C9a C11a 2.548(10) .
C12c C14c 2.548(10) .
C8b C10b 2.549(9) .
H52c H71c 2.55(7) .
H101c H121c 2.55(10) .
C14c C16c 2.549(12) .
H62b H82b 2.55(9) .
C7a C9a 2.550(9) .
C12b C14b 2.550(10) .
H121b H142b 2.55(7) .
C7c C9c 2.551(10) .
H92a H112a 2.55(8) .
C9c C11c 2.552(10) .
C3c C5c 2.552(9) .
C10a C12a 2.552(10) .
C11a C13a 2.553(10) .
H92c H112c 2.55(9) .
C4a C6a 2.554(9) .
C10c C12c 2.554(10) .
H81c H101c 2.56(9) .
C8c C10c 2.556(10) .
C9b C11b 2.556(10) .
H41c H62c 2.56(9) .
H52a H71a 2.56(7) .
C8a C10a 2.558(9) .
C5c C7c 2.559(9) .
H42b H61b 2.56(8) .
H72a H91a 2.56(9) .
C4b C6b 2.560(9) .
H61b H81b 2.56(7) .
H31c H52c 2.56(7) .
H92b H111b 2.56(9) .
H42a H61a 2.57(8) .
H122b H141b 2.57(10) .
H61a H81a 2.57(7) .
C1c H31 2.57(4) .
H122c H141c 2.57(7) .
C13c H152c 2.57(5) .
H101a H121a 2.58(10) .
O1c H21c 2.58(4) .
H62c H81c 2.58(9) .
H82b H102b 2.58(10) .
H81a H102a 2.58(7) .
H142c H162c 2.58(10) .
H41b H22c 2.58(10) 2_557
H101b H121b 2.58(7) .
H51b H71b 2.58(7) .
H62a H82a 2.58(10) .
O1c H12 2.58(7) .
H32b H52b 2.58(11) .
H71c H91c 2.59(8) .
H122a H142a 2.59(8) .
H32a H51a 2.59(10) .
H112b H131b 2.59(7) .
O2c H21c 2.59(4) 1_655
C13b H151b 2.59(5) .
H41b H62b 2.60(10) .
C16b H142b 2.60(4) .
C1c H32 2.60(5) .
O1c H31c 2.60(5) .
H132b H152b 2.60(10) .
H52a H32b 2.60(9) 2_667
H32a H71c 2.60(10) .
H41a H62a 2.60(10) .
H111a H132a 2.60(9) .
C9b H112b 2.60(4) .
H111b H132b 2.61(9) .
H152a H161a 2.61(10) .
H21a H41a 2.61(10) .
H82c H102c 2.61(8) .
H11 H11 2.62(5) 2_567
C3a H52a 2.62(4) .
C2a H41a 2.62(7) .
C7b H91b 2.62(5) .
H22b H41b 2.62(10) .
C14b H121b 2.62(4) .
C9c H111c 2.62(4) .
C12a H102a 2.62(4) .
C11c H132c 2.62(5) .
C4b H21b 2.62(4) .
C5c H71c 2.63(5) .
C3b H51b 2.63(5) .
C11a H131a 2.63(5) .
H112c H131c 2.63(9) .
O2b H32b 2.63(6) .
H142a H163a 2.63(11) .
C15b H132b 2.63(6) .
O1b H12 2.64(6) .
C16a H142a 2.64(5) .
H141b H162b 2.64(13) .
H22a H42a 2.64(8) .
C15c H131c 2.64(7) .
C12c H102c 2.64(5) .
H31b H22c 2.64(7) 2_657
C2b H41b 2.64(7) .
C10b H81b 2.64(4) .
H162a H142b 2.64(11) 2_667
C1b H32b 2.64(6) .
O2a H21b 2.64(3) 2_567
C2 O2b 2.642(7) .
C11b H131b 2.64(5) .
C1a H31a 2.64(4) .
C9a H112a 2.64(5) .
C7c H91c 2.64(5) .
C1 O2a 2.644(8) .
C6c H42c 2.65(4) .
C12b H101b 2.65(5) .
O2c H31 2.65(4) 2_657
O2c H31 2.65(4) .
C16c H141c 2.65(4) .
C7a H92a 2.65(5) .
C7a H51a 2.65(6) .
C10a H81a 2.65(4) .
C8c H61c 2.65(4) .
C5c H32c 2.66(6) .
C8b H61b 2.66(5) .
O1a H32 2.66(4) .
C12c H142c 2.66(7) .
C3c H52c 2.66(4) .
C11a H91a 2.66(6) .
C5a H71a 2.66(5) .
C6b H42b 2.66(5) .
C15a H132a 2.66(7) .
C14c H122c 2.66(5) .
H31b H42c 2.66(6) 2_657
H51a H91c 2.66(9) .
C4c H62c 2.66(7) .
C8a H61a 2.67(4) .
C5b H71b 2.67(4) .
C2c H41c 2.67(6) .
H151b H131c 2.67(10) 2_557
C6b H82b 2.67(6) .
C8a H101a 2.67(6) .
C7b H52b 2.67(9) .
C10b H122b 2.67(7) .
H141c H163c 2.67(9) .
C7c H51c 2.67(7) .
H142b H151b 2.68(5) .
C9c H72c 2.68(5) .
C12a H141a 2.68(8) .
C6a H42a 2.68(5) .
C9a H72a 2.68(6) .
H142a H152a 2.68(7) .
H91a H132c 2.68(9) .
O2c H32 2.68(5) .
H132a H152a 2.68(10) .
O2b H31 2.68(4) .
C10a H121a 2.68(7) .
C10c H82c 2.68(5) .
C3 O2c 2.687(8) .
C14a H162a 2.69(9) .
C1b H31b 2.69(4) .
C14c H162c 2.69(7) .
H131c H142c 2.69(9) .
C14a H122a 2.69(4) .
C6c H81c 2.69(6) .
C12b H141b 2.69(6) .
H121a H101b 2.69(10) 2_667
C4b H62b 2.69(7) .
C8b H102b 2.69(8) .
H72a H111c 2.69(9) .
H71a H52b 2.69(11) 2_667
C10c H121c 2.69(7) .
C13b H111b 2.69(6) .
C1c H41c 2.70(6) .
H11 H2 2.70(7) 2_667
C8c H101c 2.70(7) .
H31a H42b 2.70(6) 2_567
C5a H32a 2.70(7) .
H161a H151c 2.70(9) 2_776
H51b H32c 2.70(9) 2_557
O1a H22a 2.71(6) .
C4a H62a 2.71(7) .
H151a H162a 2.71(13) .
H102a H142c 2.71(10) .
C13a H111a 2.71(5) .
H141a H121b 2.71(10) 2_667
H151a H161c 2.71(11) 2_776
C9b H72b 2.71(7) .
H102c H111c 2.71(5) .
H122b H102c 2.71(10) 2_557
H101b H112b 2.71(5) .
C7b H92b 2.72(7) .
H81a H121c 2.72(9) .
O2a H32a 2.72(7) .
C5b H72b 2.72(7) .
O1a H2 2.72(5) .
H62a H42b 2.72(10) 2_667
C4a H22a 2.72(5) .
C13c H112c 2.72(6) .
O1b H21b 2.72(5) .
C1a H32a 2.72(7) .
H132b H141b 2.72(8) .
C9c H112c 2.72(6) .
H32c H41c 2.72(7) .
H132a H141a 2.72(9) .
C7c H92c 2.72(7) .
H52b H62b 2.72(10) .
C11b H92b 2.72(6) .
C10a H82a 2.72(8) .
C5b H32b 2.73(6) .
C1b H31 2.73(4) .
H91a H101a 2.73(8) .
C6a H82a 2.73(7) .
H141c H152c 2.73(5) .
C9a H111a 2.73(6) .
H22c H41c 2.73(8) .
H152b H162b 2.73(11) .
C2c H42c 2.73(5) .
C11c H92c 2.73(7) .
H92c H101c 2.73(7) 1_455
H81b H91b 2.73(5) .
C16a H141a 2.74(8) .
H111b H122b 2.74(8) .
H102a H112a 2.74(5) .
H51c H62c 2.74(8) .
H62b H42c 2.74(10) 2_557
H121b H131b 2.74(5) .
H141b H122c 2.74(9) 2_557
H32a H41a 2.74(9) .
H92a H81a 2.74(5) .
H61c H71c 2.74(5) .
H61a H101c 2.74(9) .
H42a H81c 2.74(9) .
C3b H52b 2.74(9) .
C16b H141b 2.74(7) .
C1c H31c 2.74(5) .
C9b H111b 2.74(6) .
C8a H62a 2.74(7) .
H92a H72b 2.75(10) 2_667
C5a H31a 2.75(5) .
H102b H82c 2.75(10) 2_557
H101a H81b 2.75(9) 2_667
H51a H62a 2.75(8) .
H122a H162c 2.75(10) .
C10a H122a 2.75(6) .
H122c H132c 2.75(5) .
H82a H61b 2.75(10) 2_667
H122a H131a 2.75(5) .
C5b H31b 2.75(6) .
H22c H31c 2.75(5) .
H41a H21b 2.75(9) 2_667
H21b H31b 2.75(5) .
C12b H102b 2.75(8) .
H82c H91c 2.76(5) .
H42c H52c 2.76(5) .
H22a H62c 2.76(9) .
C13c H151c 2.76(7) .
C14a H121a 2.76(7) .
H32b H41b 2.76(9) .
C5a H72a 2.76(6) .
C12c H101c 2.76(7) .
H42b H51b 2.76(5) .
C4c H61c 2.76(5) .
C14c H121c 2.76(7) .
H42a H52a 2.76(5) .
C10c H81c 2.76(7) .
C3a H51a 2.76(6) .
H131a H111b 2.76(9) 2_667
H61b H71b 2.76(5) .
C13a H151a 2.76(10) .
H72c H81c 2.77(6) 1_455
H111a H121a 2.77(7) .
H151c H162c 2.77(8) .
H91b H72c 2.77(8) 2_557
H92b H102b 2.77(8) .
H112c H121c 2.77(6) 1_455
H72c H81c 2.77(7) .
C6c H82c 2.77(6) .
H151c H162c 2.77(7) 1_455
C14b H162b 2.77(11) .
C8b H62b 2.77(7) .
H72b H82b 2.77(6) 1_655
H111a H152c 2.77(9) .
H72a H82a 2.77(7) 1_455
O2b H31a 2.77(4) 2_667
H141a H151a 2.77(12) .
H61a H71a 2.77(5) .
H72b H82b 2.77(7) .
C9b H71b 2.77(5) .
O2b H22c 2.77(4) 2_657
C14b H122b 2.78(7) .
C3c H51c 2.78(7) .
C9a H71a 2.78(6) .
C8c H62c 2.78(7) .
C7a H91a 2.78(6) .
C14b H161b 2.78(8) .
C5c H72c 2.78(6) .
H72a H82a 2.78(8) .
H112c H121c 2.78(7) .
C10b H82b 2.78(6) .
H22a H31a 2.78(4) .
H131c H152c 2.78(9) .
H111a H121a 2.78(7) 1_455
C12a H142a 2.78(6) .
C15b H131b 2.78(6) .
C6c H41c 2.79(6) .
C11a H132a 2.79(7) .
C16c H142c 2.79(8) .
H21b H41b 2.79(9) .
C7a H52a 2.79(5) .
C12a H101a 2.79(6) .
C4a H61a 2.79(6) .
C11c H131c 2.79(7) .
H62b H72b 2.79(9) .
C11b H132b 2.79(6) .
C10c H122c 2.79(6) .
C6a H81a 2.79(5) .
C6a H41a 2.79(7) .
H112a H92b 2.80(9) 2_667
H162b H141c 2.80(13) 2_557
H71b H51c 2.80(9) 2_557
C2a H42a 2.80(6) .
C6b H81b 2.80(5) .
H102b H111b 2.80(9) .
C1 O1c 2.799(8) .
C11c H91c 2.80(6) .
H51c H71c 2.80(9) .
H92b H102b 2.80(7) 1_655
H132b H151b 2.80(9) .
C8b H101b 2.80(6) .
C12c H141c 2.80(5) .
C5c H31c 2.80(5) .
C15c H132c 2.80(6) .
C4b H61b 2.80(6) .
H92c H101c 2.80(7) .
C11a H92a 2.81(7) .
H82b H61c 2.81(8) 2_557
O2c H31b 2.81(6) 2_657
C7b H51b 2.81(6) .
C13c H111c 2.81(5) .
H112b H92c 2.81(9) 2_557
H91a H82a 2.81(9) .
H131b H112c 2.81(9) 2_557
H91a H101a 2.81(7) 1_455
C6b H41b 2.81(7) .
C2b H42b 2.81(6) .
H51a H62a 2.81(7) 1_455
H121a H132a 2.82(9) .
C13a H112a 2.82(6) .
C15a H131a 2.82(6) .
H51c H62c 2.82(7) 1_455
H51b H61c 2.82(6) 2_657
H101c H112c 2.82(8) .
H62a H72a 2.82(9) .
H22b H32b 2.82(9) .
C12b H142b 2.82(5) .
C8c H102c 2.82(6) .
H121c H131c 2.83(9) .
H122a H152c 2.83(9) 1_655
C13b H112b 2.83(5) .
C8a H102a 2.83(5) .
C10b H121b 2.83(5) .
C11b H91b 2.83(6) .
H111a H131a 2.83(8) .
C7c H52c 2.83(5) .
O2a H22a 2.83(6) .
H161a H161c 2.83(11) 2_776
C1 H32 2.83(4) .
H82b H92b 2.83(8) .
H122b H132b 2.84(9) .
H81c H92c 2.84(8) .
H141c H162c 2.84(9) .
H41a H51a 2.84(9) .
C9c H71c 2.84(6) .
H142c H151c 2.84(9) .
C3 H12 2.84(6) .
H62c H72c 2.84(8) .
H72c H91c 2.84(8) .
H92b H112b 2.84(8) .
H31a H21b 2.84(7) 2_567
H41b H52b 2.84(10) .
H141b H152b 2.85(9) .
H91a H112a 2.85(8) .
H152a H132b 2.85(11) 2_667
H52a H61b 2.85(7) 2_567
H121b H141b 2.85(8) .
H101a H111a 2.85(7) .
H111b H122b 2.85(7) 1_655
H51a H71a 2.85(8) .
H42c H62c 2.85(8) .
H42a H71c 2.85(8) 1_655
H102c H121c 2.85(8) .
H132b H141b 2.85(7) 1_655
H122c H142c 2.85(9) .
H81a H101a 2.85(8) .
C13b H152b 2.85(8) .
O2a H31a 2.85(4) .
H152b H162b 2.86(10) 1_655
H72a H92a 2.86(9) .
H72b H91b 2.86(9) .
H61c H81c 2.86(8) .
H31a H32b 2.86(8) 2_667
H102a H121a 2.86(9) .
H152a H142b 2.86(9) 2_567
H112c H132c 2.86(8) .
C4b H22b 2.86(7) .
H71a H81b 2.86(7) 2_567
O2b C3b 2.862(7) .
O2a C3a 2.864(8) .
C3 O1a 2.865(7) .
H61b H82b 2.86(8) .
C4a H21a 2.87(7) .
O1b O1c 2.867(6) .
H92c H111c 2.87(9) .
H51b H42c 2.87(7) 2_657
H32 H21c 2.87(5) 1_655
H102a H132c 2.87(8) 1_655
O1c C3c 2.869(8) .
C14a H163a 2.87(9) .
H32b H41b 2.87(8) 1_655
H71b H82c 2.87(7) 2_657
H131c H142c 2.87(8) 1_455
H52b H62b 2.87(9) 1_655
H41c H51c 2.87(8) .
H32a H41a 2.87(8) 1_455
H142a H152c 2.87(8) 1_655
H71a H81a 2.87(7) .
H111c H122c 2.88(7) .
H32c H41c 2.88(6) 1_455
O2b H21b 2.88(5) .
H21a H32a 2.88(10) .
H112a H122a 2.88(7) .
C1a H11 2.88(3) .
H52c H61c 2.88(7) .
H132a H141a 2.88(8) 1_455
H61a H71c 2.88(7) 1_655
H131b H142b 2.88(7) .
H52b H71b 2.88(10) .
H52a H61a 2.88(7) .
H101b H122b 2.89(9) .
H32c H52c 2.89(8) .
H81b H102b 2.89(9) .
H71b H81b 2.89(7) .
H111b H131b 2.89(8) .
H131a H142a 2.89(8) .
H31c H42c 2.89(7) .
H91c H102c 2.89(7) .
H151b H161b 2.89(10) .
H82c H101c 2.89(9) .
H32a H52a 2.89(9) .
H31b H42b 2.89(8) .
H131b H141c 2.89(6) 2_657
H112a H121b 2.90(7) 2_567
H71c H82c 2.90(7) .
H31a H42a 2.90(7) .
H32 H31c 2.90(6) 1_655
H102b H102c 2.90(10) 2_557
H162a H161b 2.90(12) 2_667
H91b H101b 2.90(8) .
H52a H42b 2.90(8) 2_567
H42a H52c 2.90(7) 1_655
H132c H141c 2.90(7) .
H122b H122c 2.90(9) 2_557
H92a H102a 2.90(8) .
H61a H91c 2.90(8) 1_655
C14c H163c 2.91(8) .
H51b H61b 2.91(7) .
H42b H62b 2.91(9) .
H122a H132c 2.91(7) 1_655
H91b H102c 2.91(7) 2_657
H42a H62a 2.91(9) .
H131a H121b 2.91(8) 2_567
H161b H163c 2.91(11) 1_346
H142a H162a 2.92(10) .
H112b H121b 2.92(7) .
H71a H61b 2.92(8) 2_567
H112b H122c 2.92(7) 2_657
O2b H31b 2.92(5) .
H82b H82c 2.92(8) 2_557
H32b H51b 2.92(8) .
H62b H61c 2.92(9) 2_557
H22a H41a 2.92(9) .
H61a H82a 2.92(9) .
H142b H162b 2.93(12) .
H141b H141c 2.93(8) 2_557
H92a H81b 2.93(9) 2_567
H92a H101b 2.93(8) 2_567
H32a H52c 2.93(9) .
O2c H21c 2.93(3) .
H131b H131c 2.93(9) 2_557
H122a H141a 2.94(10) .
H112a H101b 2.94(9) 2_567
H152a H161b 2.94(9) 2_567
H41a H42b 2.94(9) 2_667
H62a H61b 2.94(9) 2_667
H81a H91c 2.95(7) 1_655
H162b H163c 2.95(14) 2_557
H11 H12 2.95(6) 2_567
H112a H111b 2.95(9) 2_667
H12 H2 2.96(7) .
H152c H163c 2.96(10) .
H141a H142b 2.96(10) 2_667
H151b H141c 2.96(8) 2_657
H161a H163b 2.96(9) 1_774
H81a H111c 2.96(7) 1_655
H42a H62c 2.96(9) .
H21a H21b 2.96(10) 2_667
H131b H122c 2.96(9) 2_657
H71b H72c 2.97(8) 2_557
O2a H21a 2.97(7) .
H41a H32b 2.97(10) 2_667
H112b H112c 2.97(8) 2_557
H112b H102c 2.97(8) 2_657
O1a H11 2.97(4) 2_667
H91b H92c 2.97(9) 2_557
H82a H81b 2.98(9) 2_667
H22a H31c 2.98(6) 1_655
H92a H92b 2.98(9) 2_667
H121a H121b 2.98(9) 2_667
H131a H142b 2.98(7) 2_567
H151a H162a 2.99(11) 1_455
C1c H31 2.99(4) 2_657
H101a H101b 2.99(9) 2_667
H52a H52b 2.99(11) 2_667
H102a H111c 2.99(6) 1_655
H122a H142c 2.99(9) .
H61a H81c 3.00(9) .
H71b H92b 3.00(9) .
H31b H52b 3.00(10) .
H71a H72b 3.00(9) 2_667
H31b H32c 3.00(8) 2_557
H151b H151c 3.00(10) 2_557
O2b H22b 3.00(8) .
H131a H132b 3.00(9) 2_667
H22b H22c 3.01(10) 2_557
O2a H11 3.01(3) .
H41b H42c 3.01(9) 2_557
H132a H152c 3.01(9) .
H71b H61c 3.01(7) 2_657
H152a H163a 3.01(11) .
H51b H72b 3.01(9) .
H91b H82c 3.01(9) 2_657
O1a H2 3.02(6) 2_667
H91c H112c 3.02(9) .
H31a H51a 3.02(8) .
H142a H162c 3.02(10) .
H22a H41c 3.02(8) .
H22a H52c 3.02(8) 1_655
H81a H101c 3.02(9) .
H92a H111a 3.02(9) .
H91a H111c 3.03(8) .
O2a H52c 3.03(5) .
H71c H92c 3.03(9) .
O1c H41c 3.03(6) .
H72a H91c 3.04(9) .
H51a H71c 3.04(9) .
H101c H122c 3.05(9) .
H101a H122a 3.05(9) .
H52a H72a 3.05(8) .
H102a H121c 3.05(9) .
H51b H51c 3.05(9) 2_557
H82a H102a 3.06(9) .
O2b H41b 3.06(7) 1_655
H41b H32c 3.06(10) 2_557
H41c H61c 3.06(8) .
H31c H51c 3.06(9) .
H121c H141c 3.07(8) .
H141b H161b 3.07(11) .
H71a H91a 3.07(9) .
H11 H11 3.08(5) 2_667
H132c H151c 3.08(9) .
O2b H21b 3.08(5) 1_655
C1c C4c 3.080(9) .
H121a H142a 3.08(10) .
H111a H132c 3.08(8) .
H81c H102c 3.08(9) .
H91b H111b 3.09(9) .
H62c H82c 3.09(9) .
H62a H81a 3.09(9) .
H32a H62c 3.10(11) .
H52c H72c 3.10(8) .
O1c H22c 3.10(5) .
H82b H101b 3.10(8) .
H142a H151c 3.11(8) 1_655
H102b H121b 3.11(9) .
H31 H21c 3.11(5) 2_657
H151b H163c 3.11(9) 2_657
C3 C1b 3.118(8) .
H81a H111c 3.12(8) .
H12 H31c 3.12(8) .
H62b H81b 3.12(9) .
H111a H121b 3.13(7) 2_567
H112a H132a 3.13(9) .
C1b H21a 3.13(9) 2_667
H141a H163a 3.13(12) .
H41a H61a 3.14(9) .
H162a H152b 3.14(13) 2_667
H42a H51c 3.14(8) 1_655
H91b H82c 3.14(9) 2_557
H122b H142b 3.14(9) .
H61a H72c 3.14(7) 1_655
H41b H61b 3.14(9) .
H112b H102c 3.15(8) 2_557
H92b H102c 3.15(7) 2_657
H111c H131c 3.16(8) .
H151b H141c 3.16(9) 2_557
H112b H132b 3.16(8) .
H22b H21c 3.16(10) 2_557
H131a H151a 3.16(12) .
H81a H92c 3.16(8) 1_655
H72b H82c 3.16(8) 2_657
H112a H101b 3.17(9) 2_667
H92a H81b 3.17(9) 2_667
O2c H22b 3.17(7) 2_657
H141b H131c 3.17(10) 2_557
H72a H81b 3.18(7) 2_567
H131b H152b 3.18(9) .
H131b H122c 3.18(9) 2_557
H31b H41c 3.18(7) 2_657
H22a H52c 3.18(8) .
H62a H52b 3.18(13) 2_667
O2b C2b 3.185(7) 1_655
O1c H2 3.19(6) .
H51a H61b 3.19(8) 2_567
H61a H91c 3.19(9) .
C3 O2b 3.189(7) .
H61a H92c 3.19(8) 1_655
H132a H162c 3.20(11) .
H31a H41b 3.20(8) 2_567
H12 H32 3.20(6) .
H71b H61c 3.20(8) 2_557
H102a H132c 3.20(9) .
H102a H112c 3.20(7) 1_655
H91b H101c 3.20(8) 2_657
C1 H11 3.21(3) 2_567
H141a H132b 3.21(11) 2_667
H31 H22c 3.21(6) 2_657
H71a H61b 3.21(9) 2_667
H111b H122c 3.21(7) 2_657
O2a H41a 3.21(6) 1_455
O2c H41c 3.21(6) .
H152a H152b 3.21(11) 2_667
H71a H82b 3.21(7) 2_567
O1a O1c 3.214(6) .
H121a H111b 3.22(10) 2_667
H71b H81c 3.22(7) 2_657
H142c H163c 3.22(11) .
H21a H42a 3.22(9) .
H111a H101b 3.22(7) 2_567
H122a H152c 3.22(9) .
H91a H101b 3.22(8) 2_567
H122a H151c 3.23(8) 1_655
H161a H163c 3.23(12) 2_776
H131a H121b 3.23(9) 2_667
H131b H142c 3.23(8) 2_657
H132b H141c 3.23(7) 2_657
H32a H42b 3.23(8) 2_567
H112b H121c 3.24(8) 2_657
H122a H131c 3.24(8) 1_655
H151b H162c 3.24(8) 2_657
H52b H61c 3.24(10) 2_657
H62b H51c 3.24(11) 2_557
H81a H112c 3.24(7) 1_655
H22b H42b 3.25(9) .
H42a H71c 3.25(9) .
H52a H42b 3.25(9) 2_667
O2b H21a 3.26(8) 2_667
H82a H91c 3.26(8) 1_655
H42a H72c 3.26(7) 1_655
H101a H111c 3.26(7) 1_655
C1 H2 3.27(7) 2_667
O1b H32 3.27(3) .
H122b H112c 3.27(10) 2_557
H51a H81c 3.27(10) .
H32b H22c 3.28(8) 2_657
H2 H22b 3.28(8) 1_655
C1 H11 3.28(4) 2_667
C2c H31 3.28(4) 2_657
H121a H152c 3.29(9) 1_655
O2a C2a 3.286(8) 1_455
H62a H71c 3.29(8) 1_655
H101a H132c 3.29(8) 1_655
C1 H31 3.29(4) .
C1b O2c 3.288(7) 2_657
H141a H152c 3.29(9) 1_655
H112a H122b 3.29(8) 2_567
H91a H121c 3.29(10) .
H92a H102b 3.30(9) 2_567
H121a H132c 3.31(8) 1_655
C2 H11 3.31(3) 2_667
H72a H61b 3.31(8) 2_567
H32b H42c 3.31(7) 2_657
H51b H62c 3.31(8) 2_657
C16c H161a 3.31(8) 2_776
C1b H31a 3.31(5) 2_667
H102b H92c 3.32(11) 2_557
H82a H111c 3.32(8) 1_655
H131a H141b 3.33(8) 2_567
H82a H72b 3.33(11) 2_667
C3 H11 3.33(3) .
C2c H41b 3.33(8) 2_557
H162b H151c 3.33(14) 2_557
H92b H82c 3.33(8) 2_657
H52a H62b 3.33(8) 2_567
C1c H31b 3.34(5) 2_657
C1c H42c 3.34(5) .
H51b H42c 3.34(8) 2_557
C4b H31a 3.35(3) 2_567
C1c H32c 3.35(6) .
H72a H101c 3.35(10) .
H82b H72c 3.35(9) 2_557
C4c H31b 3.35(4) 2_657
C1b H22c 3.35(4) 2_657
H91a H81b 3.35(8) 2_567
H152a H142b 3.36(10) 2_667
C3b H22c 3.36(5) 2_657
H132a H142b 3.36(8) 2_567
H102a H131c 3.36(8) 1_655
C1a H21b 3.36(4) 2_567
H112b H101c 3.36(8) 2_657
C4c H21c 3.36(4) .
H132a H161c 3.36(10) .
H51a H42b 3.36(8) 2_567
H92a H82b 3.36(8) 2_567
C16a H161c 3.36(7) 2_776
C14b H163b 3.37(5) .
H111b H102c 3.37(8) 2_657
H131b H121c 3.37(8) 2_657
H72b H61c 3.37(8) 2_657
H101a H92b 3.37(10) 2_667
H62a H91c 3.38(8) 1_655
C14c H161c 3.38(5) .
H41a H52c 3.38(8) 1_655
C3a H42b 3.38(5) 2_567
C14a H161a 3.38(6) .
C3b H42c 3.38(4) 2_657
C5a H32b 3.38(7) 2_667
H152b H163c 3.39(10) 2_657
H111a H142c 3.39(10) .
O2a H31c 3.39(4) .
H12 H21a 3.39(9) 1_455
H91b H81c 3.39(8) 2_657
H151b H142c 3.40(9) 2_657
H151a H163c 3.40(12) 2_776
H152a H162b 3.40(12) 2_567
H163a H161c 3.40(12) 2_776
H152a H141b 3.40(9) 2_567
H112a H102b 3.40(9) 2_567
C7c H32a 3.41(8) .
H132b H122c 3.41(8) 2_657
H52b H42c 3.41(9) 2_657
C2c H31b 3.41(5) 2_657
H22a H51c 3.41(8) 1_655
C15c H142a 3.41(5) 1_455
C1a H52c 3.41(5) .
O2c C2c 3.415(7) 1_655
C2c H22b 3.42(8) 2_557
H132a H121b 3.42(8) 2_567
C3a H71c 3.42(6) .
O2a H22a 3.42(6) 1_455
H51b H41c 3.43(7) 2_657
H31a H21b 3.43(7) 2_667
C15c H161a 3.43(6) 2_776
H72a H101a 3.43(8) 1_455
H52b H82b 3.43(10) 1_655
C3b H52a 3.43(5) 2_667
H32a H21b 3.43(8) 2_567
C15a H161c 3.43(6) 2_776
H22a H32c 3.44(7) 1_655
H51c H81c 3.44(8) 1_455
C7a H111c 3.44(5) .
C12a H152c 3.44(6) 1_655
H41a H71c 3.44(8) 1_655
H72c H101c 3.44(8) 1_455
C3b H41a 3.44(8) 2_667
C5a H91c 3.45(6) .
C2b H41a 3.45(8) 2_667
H51a H82a 3.45(9) 1_455
H131a H122b 3.45(9) 2_567
C4a H32b 3.45(7) 2_667
C1a H2 3.45(6) 2_667
C4b H22c 3.45(5) 2_557
C6b H52a 3.45(4) 2_567
H152a H162a 3.45(12) 1_455
C5a H61b 3.46(4) 2_567
C13c H122a 3.46(4) 1_455
C5c H42a 3.46(4) 1_455
C14a H152c 3.46(5) 1_655
C7c H61a 3.46(4) 1_455
C14b H162a 3.46(9) 2_667
H31b H41b 3.46(9) 1_655
C5b H32c 3.46(7) 2_557
H32a H62a 3.46(9) 1_455
C8b H71a 3.46(4) 2_567
H31b H22c 3.47(8) 2_557
C11b H122c 3.47(5) 2_657
C5b H61c 3.47(4) 2_657
C7b H82c 3.47(5) 2_657
C7b H92a 3.47(7) 2_667
C7a H81b 3.47(4) 2_567
H92c H121c 3.47(9) 1_455
C6a H71c 3.47(4) 1_655
H152b H141c 3.47(9) 2_657
C9b H102c 3.48(4) 2_657
H52a H41b 3.48(8) 2_567
C9a H132c 3.48(6) .
C4c H62b 3.48(8) 2_557
C11a H152c 3.48(7) .
H71a H62b 3.48(9) 2_567
C3 O2c 3.479(7) 2_657
C16a H142b 3.48(5) 2_667
C13c H151b 3.48(7) 2_557
C6c H51b 3.48(4) 2_657
C9c H112b 3.48(5) 2_557
C13b H141c 3.48(4) 2_657
C4b H62a 3.48(8) 2_667
C9c H51a 3.48(7) .
C7a H52b 3.48(10) 2_667
H31b H21c 3.48(7) 2_557
H142b H163b 3.48(6) .
C12c H81a 3.49(5) .
C11a H121b 3.49(4) 2_567
C9a H101b 3.49(5) 2_567
C12b H112a 3.49(5) 2_567
C5b H71a 3.49(6) 2_667
C12b H141a 3.49(9) 2_667
C8c H71b 3.49(4) 2_657
C10c H122b 3.49(8) 2_557
C10b H121a 3.49(8) 2_667
C15c H122a 3.49(5) 1_455
C16c H122a 3.49(6) .
C7c H91b 3.50(6) 2_557
C10b H92a 3.50(5) 2_567
O1b H21a 3.50(8) 2_667
H142a H161a 3.50(8) .
H112c H142c 3.50(9) 1_455
O2a C2b 3.497(8) 2_567
H111a H141a 3.50(9) 1_455
C14c H131b 3.50(4) 2_657
C10c H61a 3.50(6) .
O2c H32c 3.50(6) 1_655
C14c H151b 3.50(7) 2_557
C13c H91a 3.50(7) .
C10c H91b 3.50(5) 2_657
C3c H41b 3.50(8) 2_557
C12a H132c 3.50(5) 1_655
C12a H101b 3.50(6) 2_667
C10c H112b 3.50(5) 2_557
C3c H32 3.50(4) 1_455
C8a H91c 3.50(5) 1_655
H151a H161b 3.50(11) 2_567
H32b H62b 3.51(9) 1_655
C14c H102a 3.51(5) .
H142a H161c 3.51(8) 1_655
C13c H102a 3.51(5) 1_455
C16c H132a 3.51(8) .
C10a H142c 3.51(8) .
H91a H121a 3.51(9) 1_455
C2b O2c 3.507(8) 2_657
C4a H81c 3.51(7) .
C15b H131c 3.51(8) 2_557
H131c H162c 3.51(9) 1_455
C12c H141b 3.51(7) 2_557
C8a H61b 3.51(6) 2_667
C9b H112a 3.51(6) 2_667
O2c C3c 3.511(7) .
H163b H163c 3.51(11) 2_557
C8c H91b 3.51(6) 2_557
C2a H62c 3.51(8) .
C11c H102a 3.51(4) 1_455
C6c H32a 3.51(8) .
C11c H131b 3.51(6) 2_557
C9c H81a 3.51(4) 1_455
C8c H42a 3.51(6) .
H72b H102b 3.52(9) 1_655
H163a H151c 3.52(11) 2_776
C1c H21c 3.52(3) 1_655
C8a H111c 3.52(5) .
C4b H32c 3.52(7) 2_557
H32b H42b 3.52(9) 1_655
C8c H102b 3.52(9) 2_557
O2c O2c 3.517(6) 2_657
C3a H32b 3.52(7) 2_667
C2b H21a 3.52(9) 2_667
O1c C4c 3.518(8) .
C12c H112b 3.52(4) 2_657
H92b H122b 3.52(9) 1_655
C7c H42a 3.52(5) 1_455
C4a H71c 3.52(5) 1_655
C10a H81b 3.52(6) 2_667
C11b H131a 3.52(7) 2_667
C5c H71b 3.52(5) 2_557
C8b H92a 3.52(7) 2_667
C3a H62c 3.52(8) .
C10a H132c 3.52(6) 1_655
C12b H102c 3.53(6) 2_557
O2b O2c 3.525(7) 2_657
C6a H42b 3.53(6) 2_667
H71b H62c 3.53(8) 2_657
H32a H42a 3.53(9) 1_455
C12c H131b 3.53(6) 2_557
C3 H21c 3.53(3) 1_655
C4a H52c 3.53(4) 1_655
C12a H162c 3.53(8) .
C1c O2c 3.530(7) 2_657
H132a H162a 3.53(10) 1_455
C11a H101b 3.53(6) 2_667
C2c H32 3.53(4) 1_455
C9c H61a 3.53(5) 1_455
C14b H122c 3.53(6) 2_557
H141c H161c 3.53(7) .
C8a H121c 3.53(8) .
C9b H82c 3.53(6) 2_557
C6a H101c 3.54(8) .
H151a H163a 3.54(14) 1_455
H31a H41a 3.54(8) 1_455
C14a H121b 3.54(5) 2_667
O1c O2c 3.536(6) 2_657
C16b H141c 3.54(5) 2_557
C3a H21b 3.54(5) 2_567
H32c H62c 3.54(8) 1_455
C14b H131a 3.54(5) 2_567
O2b C2c 3.541(8) 2_657
C6b H82a 3.54(8) 2_667
C6c H71b 3.54(5) 2_557
C3c H51b 3.54(6) 2_557
C14b H152a 3.54(7) 2_567
C11c H72a 3.54(7) .
H32c H42c 3.54(8) 1_455
C16c H151a 3.54(10) 2_776
C11c H81a 3.54(5) .
C5c H62b 3.54(8) 2_557
C6a H91c 3.55(6) 1_655
C8b H101a 3.55(7) 2_667
C10b H82c 3.55(6) 2_557
C6a H91c 3.55(6) .
H21c H41c 3.55(7) .
C11b H102c 3.55(6) 2_557
C1 C1b 3.548(8) .
C10b H112a 3.55(6) 2_667
C9a H81b 3.55(5) 2_567
H111b H141b 3.55(8) 1_655
C16b H152a 3.55(6) 2_567
C15c H122a 3.55(6) .
C15b H162a 3.55(10) 2_667
H31 H22b 3.55(9) 1_655
C10a H132c 3.55(6) .
H163b H151c 3.56(10) 2_557
C13a H142b 3.56(4) 2_567
H132b H162b 3.56(11) 1_655
C5a H42b 3.56(6) 2_567
C11c H122b 3.56(8) 2_557
C10a H111c 3.56(4) 1_655
C5b H62a 3.56(8) 2_667
C13b H122c 3.56(6) 2_557
C13a H121b 3.56(5) 2_567
C6b H71a 3.56(6) 2_567
C4a H71c 3.56(6) .
C7a H61b 3.56(6) 2_567
C2 C1a 3.561(8) .
C10b H112a 3.56(6) 2_567
C9c H102b 3.56(9) 2_557
C11c H81a 3.56(5) 1_455
C5b H42c 3.57(5) 2_657
C7a H61b 3.57(6) 2_667
C12b H131a 3.57(7) 2_667
C6c H22a 3.57(6) .
C9a H81b 3.57(6) 2_667
C9c H61a 3.57(6) .
C6b H71a 3.57(6) 2_667
C9a H72b 3.57(8) 2_667
C14c H162b 3.57(12) 2_557
C13a H111b 3.57(7) 2_667
C15b H141c 3.57(5) 2_657
C10c H102b 3.57(9) 2_557
H51c H61c 3.57(8) 1_455
C4b H52a 3.57(5) 2_667
C6c H82b 3.58(7) 2_557
C16c H151b 3.58(5) 2_657
C4b H52a 3.58(5) 2_567
C15a H161b 3.58(6) 2_567
H51b H62b 3.58(9) 1_655
C11a H101b 3.58(6) 2_567
H31c H41c 3.58(7) 1_455
O1b H11 3.58(3) 2_567
H21a H31c 3.58(8) 1_655
C15a H142b 3.58(5) 2_667
C1b H11 3.58(3) .
C15b H141c 3.58(5) 2_557
C4c H51b 3.58(5) 2_657
C13b H141a 3.58(9) 2_667
C8a H111c 3.58(5) 1_655
C8b H92a 3.58(6) 2_567
C11b H121a 3.58(8) 2_667
C13c H102a 3.58(5) .
C8b H61c 3.58(5) 2_557
C2 O1a 3.581(8) 2_667
C14b H131c 3.58(8) 2_557
C1a H32 3.58(4) .
C4b H41a 3.58(8) 2_667
C12a H152c 3.58(7) .
C15a H132b 3.58(7) 2_667
C7c H42a 3.58(6) .
C2a H52c 3.58(5) .
C12c H122b 3.58(8) 2_557
C3b O2c 3.586(8) 2_657
C2b H31a 3.59(4) 2_567
C13b H122c 3.59(6) 2_657
O1a O1b 3.589(5) .
C16a H151c 3.59(7) 2_776
H2 H21a 3.59(9) 2_667
C6b H42c 3.59(5) 2_557
C3a O2b 3.591(8) 2_667
H142a H161c 3.59(9) .
C13c H141b 3.59(8) 2_557
C7b H61c 3.59(5) 2_557
C15c H111a 3.59(6) .
C12b H131a 3.59(6) 2_567
H31 H21c 3.60(5) 1_655
C16b H162a 3.60(10) 2_667
C9b H72c 3.60(6) 2_557
C6c H62b 3.60(8) 2_557
O1b O2c 3.599(6) 2_657
H12 H31 3.60(7) .
H52b H61b 3.60(10) 1_655
H52a H62a 3.60(9) 1_455
H12 H32 3.60(8) 1_455
C5a H42b 3.60(7) 2_667
C11b H102c 3.60(5) 2_657
C6a H52b 3.60(10) 2_667
C11a H92b 3.60(8) 2_667
H51a H61a 3.60(8) 1_455
C14c H141b 3.60(8) 2_557
H111b H121b 3.60(8) 1_655
C5c H22a 3.60(6) .
C12c H131b 3.60(6) 2_657
H72b H81b 3.61(8) 1_655
H92c H102c 3.61(8) 1_455
H32 H41c 3.61(7) .
C10c H92c 3.61(5) 1_655
H71c H81c 3.61(8) 1_455
C5a H81c 3.61(8) .
C12a H111a 3.61(4) 1_655
C4a H32a 3.61(6) 1_655
C15c H132a 3.61(8) .
C5c H32a 3.61(8) .
C7b H51c 3.61(8) 2_557
C3c H22a 3.61(4) 1_455
C13a H121b 3.61(6) 2_667
C8c H51a 3.61(8) .
O1c H32 3.61(3) 1_455
C3b H41b 3.61(6) 1_655
H141b H163b 3.61(8) .
H132a H142a 3.62(9) 1_455
H161a H152b 3.62(11) 2_667
C9c H91b 3.62(5) 2_557
C15b H163c 3.62(7) 2_657
C4a H21b 3.62(5) 2_667
C4b H32b 3.62(5) 1_455
H71a H82a 3.62(9) 1_455
C4a H62c 3.62(8) .
C8b H72b 3.62(5) 1_455
H151a H142b 3.62(11) 2_567
C14c H151b 3.62(6) 2_657
C10b H92b 3.62(5) 1_455
C8b H82c 3.62(5) 2_557
C13b H112c 3.62(7) 2_557
C16c H162b 3.62(12) 2_557
H32 H32c 3.62(7) 1_655
H21c H42c 3.62(6) .
H112c H122c 3.62(8) 1_455
C6a H51a 3.62(5) 1_655
C1 O1a 3.620(8) 2_667
C6c H51c 3.62(5) 1_655
C6b H52b 3.62(7) 1_455
C8c H72c 3.62(4) 1_655
C13a H162c 3.62(8) .
H72c H82c 3.62(8) 1_455
C10c H112b 3.62(5) 2_657
C7c H71b 3.62(5) 2_557
C6b H62a 3.63(8) 2_667
C12b H121a 3.63(8) 2_667
C3b H32c 3.63(7) 2_557
C2a H52c 3.63(5) 1_655
C12c H112c 3.63(4) 1_655
C8a H72a 3.63(5) 1_655
C16a H152b 3.63(9) 2_667
H161a H161b 3.63(12) 2_667
C13b H131c 3.63(8) 2_557
C4c H41b 3.63(9) 2_557
H21a H52c 3.63(9) 1_655
C11c H112b 3.63(5) 2_557
C7c H81c 3.64(5) 1_455
C4c H51b 3.64(6) 2_557
C14b H141a 3.64(9) 2_667
C11a H142c 3.64(9) .
C7b H82a 3.64(8) 2_667
C8c H91b 3.64(6) 2_657
C7a H82a 3.64(5) 1_455
C1a O2b 3.637(8) 2_667
C9c H101c 3.64(5) 1_455
C15b H162b 3.64(8) 1_655
H152c H162c 3.64(9) 1_455
H91a H102a 3.64(8) 1_455
C7b H61c 3.64(5) 2_657
C12b H122c 3.64(6) 2_557
C8c H82b 3.64(7) 2_557
C9b H82c 3.64(6) 2_657
C16a H163b 3.64(5) 1_774
C12a H111b 3.64(7) 2_667
C13c H131b 3.64(5) 2_557
C7c H82b 3.64(7) 2_557
C10b H102c 3.64(5) 2_557
C3b H31a 3.64(4) 2_667
C2 C1c 3.643(9) .
C5a H62a 3.64(6) 1_455
C15c H162b 3.65(12) 2_557
C9a H101a 3.65(5) 1_455
C15c H162c 3.65(5) 1_455
C7b H82b 3.65(5) 1_655
C2b H31a 3.65(5) 2_667
C3a H52c 3.65(5) .
C11a H111b 3.65(7) 2_667
C3c H41c 3.65(5) 1_455
C9b H92a 3.65(6) 2_667
C12b H111b 3.65(5) 1_455
C3a H41a 3.65(6) 1_455
C12c H91a 3.65(7) .
C11b H92c 3.65(8) 2_557
C14a H132b 3.65(7) 2_667
C16c H151c 3.65(5) 1_655
C2a H31c 3.65(4) 1_655
C15c H151b 3.65(6) 2_557
C13b H152a 3.66(8) 2_667
C11c H121c 3.66(5) 1_455
C15a H142b 3.66(5) 2_567
C1a H41c 3.66(6) .
C10a H101b 3.66(5) 2_667
C14a H132a 3.66(6) 1_655
C10a H91a 3.66(5) 1_655
C9b H101a 3.66(7) 2_667
C16a H161b 3.66(7) 2_667
C14b H141c 3.66(5) 2_557
C5b H42c 3.66(5) 2_557
C8b H82a 3.66(8) 2_667
C2a O2b 3.663(8) 2_667
C5c H22a 3.66(6) 1_455
C11b H112a 3.66(6) 2_667
C7a H101c 3.66(8) .
C9a H121c 3.67(8) .
C14b H132b 3.67(5) 1_455
C5a H52b 3.67(10) 2_667
C13b H141b 3.67(5) 1_655
C13a H141a 3.67(7) 1_455
O1b H2 3.67(5) 1_455
C6c H71b 3.67(5) 2_657
O1a C3a 3.672(7) .
C13c H142c 3.67(6) 1_455
C4c H32c 3.67(5) 1_655
O1b C3b 3.675(7) .
C2c H31b 3.68(6) 2_557
C5c H62c 3.68(6) 1_455
C15a H162a 3.68(8) 1_455
C5b H62b 3.68(6) 1_655
C11b H112c 3.68(7) 2_557
C10c H72a 3.68(7) .
C13b H131a 3.68(6) 2_667
C9b H102b 3.68(6) 1_655
O1c H11 3.68(3) .
C14c H122a 3.68(5) .
C11a H121a 3.68(6) 1_455
C6a H61b 3.68(5) 2_667
C7c H51a 3.68(8) .
C5b H52a 3.68(5) 2_667
C8a H72b 3.68(8) 2_667
C1 H21a 3.68(7) .
C16b H163c 3.68(8) 2_557
C6a H81c 3.69(7) .
C6c H42a 3.69(5) .
C2 C2b 3.686(9) .
C7b H71a 3.69(5) 2_667
C14a H142b 3.69(5) 2_667
C6b H61c 3.69(5) 2_557
C3b H22c 3.69(6) 2_557
C11b H122b 3.69(6) 1_655
C4a H42b 3.69(6) 2_667
C2a H21b 3.69(4) 2_667
C8c H61a 3.69(5) .
C7a H91c 3.69(5) .
C10b H101a 3.69(8) 2_667
C16b H152b 3.69(7) 1_455
C5a H71c 3.69(5) .
C14a H162c 3.69(8) .
C9a H111c 3.69(5) .
C16c H142a 3.69(6) .
C1 C2a 3.695(9) .
C9b H92c 3.70(8) 2_557
C12b H112c 3.70(7) 2_557
C7b H72c 3.70(7) 2_557
C13a H132b 3.70(7) 2_667
C14c H131c 3.70(6) 1_655
C10c H81a 3.70(5) .
C8a H81b 3.70(5) 2_667
C8b H72c 3.70(7) 2_557
C12a H142c 3.70(9) .
C16a H151a 3.70(9) 1_655
C9a H92b 3.70(8) 2_667
C10a H92b 3.70(8) 2_667
C7a H72b 3.71(8) 2_667
C16b H151c 3.71(8) 2_557
C1b H22b 3.71(7) 1_655
C1a H21a 3.71(7) 1_455
C15b H151c 3.71(8) 2_557
C11a H132c 3.71(6) .
C12a H121b 3.71(5) 2_667
C4c H22a 3.71(5) .
C5c H51b 3.71(5) 2_557
O2c C4c 3.715(8) .
C13a H152c 3.72(6) .
C10a H121c 3.72(8) .
C6b H51c 3.72(8) 2_557
C2b H22c 3.72(5) 2_557
C11c H91a 3.72(7) .
C8a H101c 3.72(8) .
C3a H21b 3.72(5) 2_667
C3 C2c 3.727(10) .
O2c H42c 3.73(5) .
C15a H152b 3.73(9) 2_667
C5b H51c 3.73(8) 2_557
C10b H92c 3.73(8) 2_557
C1 C1 3.734(10) 2_667
C2 H22b 3.73(7) .
C9c H72a 3.74(7) .
C4b H42c 3.74(5) 2_557
C12c H102a 3.74(5) .
C16b H161a 3.74(7) 1_336
O1a H31a 3.74(4) .
O1a H12 3.75(5) 1_655
C14c H111a 3.75(6) .
C14b H152a 3.75(8) 2_667
C3c H31b 3.75(5) 2_557
O1c H32c 3.76(6) .
C2a H12 3.76(6) .
O2b C4b 3.765(7) 1_655
C16b H163c 3.77(7) 1_346
C1a O1c 3.779(7) .
C2a H41c 3.78(7) .
O1a H31 3.78(4) .
C13c H111a 3.78(6) .
O2b H21c 3.78(4) 2_657
O1b H31b 3.79(5) .
C2a C1b 3.801(9) 2_667
C1a H31c 3.80(5) .
O2a H22b 3.81(8) 2_567
C2b H2 3.81(5) .
C16c H161b 3.82(8) 1_764
C1 H12 3.82(6) 2_567
C1b O1c 3.828(7) .
O2b H32 3.83(4) .
O2b H42b 3.83(7) 1_655
C1c H12 3.84(7) .
C2b H22c 3.84(5) 2_657
O2c C3c 3.843(8) 1_655
C3 H31c 3.84(5) 1_655
O2a H2 3.85(6) 2_667
O2a O1b 3.856(6) 2_567
O2c H22c 3.86(5) 1_655
C3 C1a 3.857(8) .
O2c H31c 3.86(4) .
C1b C4b 3.863(8) .
C1a C4a 3.864(9) .
C1 C2 3.865(9) 2_667
O2a H41c 3.87(6) .
O2a C1b 3.873(7) 2_567
C15b H152a 3.89(8) 2_667
C2a C5a 3.889(9) .
C12a C15a 3.894(11) .
C13a C16a 3.896(13) .
C11c C14c 3.896(10) .
C3 C1c 3.897(8) 2_657
C2b C5b 3.897(9) .
C11b C14b 3.897(10) .
C13c C16c 3.898(12) .
C5a C8a 3.900(9) .
C13b C16b 3.900(12) .
C3a C6a 3.902(9) .
C3c C6c 3.903(9) .
O2c H31c 3.90(5) 1_655
C7b C10b 3.904(9) .
C6b C9b 3.905(9) .
C2c C5c 3.906(9) .
C10b C13b 3.906(10) .
C11a C14a 3.907(10) .
C12b C15b 3.907(10) .
C5b C8b 3.907(9) .
C9c C12c 3.908(10) .
C12c C15c 3.908(11) .
C9b C12b 3.908(10) .
C7c C10c 3.908(10) .
C4a C7a 3.909(9) .
C2b H31 3.91(4) .
C10a C13a 3.911(10) .
C7a C10a 3.911(9) .
C5c C8c 3.911(9) .
C3b C6b 3.911(9) .
C6c C9c 3.913(10) .
C6a C9a 3.913(9) .
C9a C12a 3.915(9) .
C8b C11b 3.915(9) .
C10c C13c 3.916(10) .
C4c C7c 3.916(9) .
C8a C11a 3.917(9) .
C4b C7b 3.917(9) .
C1 H31c 3.92(5) .
C8c C11c 3.921(10) .
O1c H31 3.92(4) 2_657
C1c H32c 3.93(5) 1_655
C1c C1c 3.927(8) 2_657
C2b H21c 3.93(5) 2_557
O2b C1c 3.929(8) 2_657
O2a C5c 3.930(9) .
C16a H163c 3.93(8) 2_776
C3 H41c 3.94(6) .
O1a O1b 3.938(6) 2_667
C3 H21c 3.94(4) .
C12a H152a 3.94(7) .
C14a H151c 3.94(8) 1_655
O2a C4a 3.945(8) 1_455
C1 C1 3.945(8) 2_567
C1b H32 3.95(4) .
C12b H111a 3.95(6) 2_567
C15a H163c 3.95(8) 2_776
O2a O2b 3.950(7) 2_667
C3c H31b 3.95(5) 2_657
C2b H2 3.95(5) 1_455
O1b H32b 3.95(6) .
O1a O2b 3.952(6) 2_667
C5c H22c 3.95(4) .
C3 H31c 3.95(5) .
C3c H12 3.95(7) .
C3a C1b 3.957(9) 2_667
C2c H31 3.96(4) .
C1b H41a 3.96(7) 2_667
C16c H142a 3.96(6) 1_455
O1a H31c 3.97(4) 1_655
C8a H92c 3.97(7) 1_655
O2c H21c 3.97(4) 2_657
C1b H12 3.97(6) .
C3 H21c 3.97(4) 2_657
O2b C3b 3.983(7) 1_655
C6a H72c 3.98(6) 1_655
C10c H92b 3.99(7) 2_657
C2 H21a 3.99(8) 2_667
C1 H22a 3.99(6) .
O1c H21c 3.99(3) 1_655
C2a H21b 3.99(4) 2_567
C2c H32 3.99(4) .
C4a H51c 4.00(7) 1_655
C1a H41a 4.01(7) .
C12b H151b 4.01(5) .
C12c H152c 4.01(5) .
C1b H41b 4.01(6) 1_655
C1 O2b 4.008(7) .
C3b H31a 4.01(4) 2_567
C16a C16c 4.012(15) 2_776
C8b H72a 4.02(7) 2_567
C13a H152c 4.02(6) 1_655
C10a H112c 4.02(6) 1_655
C2a H52a 4.02(4) .
C2 O2a 4.020(7) .
C8c H72b 4.02(7) 2_657
O2a O1c 4.022(6) .
C1a C1b 4.023(9) 2_667
C9b H101c 4.02(7) 2_657
C8b H112b 4.02(4) .
C15b H162c 4.03(7) 2_657
C2b H51b 4.03(5) .
C3b H21c 4.03(4) 2_557
C1b C1c 4.033(8) 2_657
C6c H42a 4.03(5) 1_455
C1a H2 4.03(5) .
C6b H51a 4.04(7) 2_567
C16c H131c 4.04(7) .
O1a O1a 4.047(6) 2_667
O1b C1c 4.054(7) .
C1b C2c 4.080(8) 2_657
O1a C1b 4.094(7) 2_667
C11b C10c 4.096(11) 2_557
C4a C3b 4.097(10) 2_667
C9b C8c 4.099(11) 2_557
C4a C7c 4.099(11) .
C13b C12c 4.105(11) 2_557
C12a C15c 4.109(12) .
C11a C10b 4.109(11) 2_667
C1 C1c 4.110(9) .
C4b C2c 4.111(10) 2_557
C3b C2c 4.112(10) 2_557
O2a C3a 4.112(7) 1_455
C9a C8b 4.115(11) 2_667
C15b C14c 4.117(12) 2_557
C3a C6c 4.121(10) .
C6a C9c 4.122(11) .
C7a C6b 4.123(11) 2_667
C13a C16c 4.127(15) .
C5a C4b 4.128(10) 2_667
C10a C13c 4.128(11) .
C8a C11c 4.129(11) .
C7b C6c 4.130(11) 2_557
C3a C7c 4.138(10) .
C4b C3c 4.139(10) 2_557
C14a C15c 4.142(11) 1_655
C5a C3b 4.144(10) 2_667
C13a C12b 4.145(11) 2_667
C3a C4b 4.147(8) 2_567
C5a C8c 4.147(11) .
O2a C3c 4.147(9) .
O1a O2a 4.155(6) 1_655
C2 O2c 4.155(7) 2_657
C3a C2b 4.156(10) 2_667
C5b C4c 4.157(10) 2_557
O1c C1c 4.160(7) 2_657
C2b C2c 4.164(10) 2_557
O2a C4c 4.165(9) .
C2 O2c 4.165(8) .
C6a C5b 4.166(10) 2_667
C1a C5c 4.174(10) .
C5a C9c 4.174(11) .
C12b C11c 4.175(11) 2_557
C1a C2b 4.175(8) 2_567
C10b C9c 4.175(11) 2_557
C15a C14b 4.176(14) 2_667
C2 C1a 4.176(9) 2_667
C3b C4c 4.177(9) 2_657
C12a C16c 4.182(14) .
C14b C13c 4.184(11) 2_557
C4a C8c 4.184(11) .
C2a C5c 4.186(11) .
C11a C15c 4.190(12) .
C8a C7b 4.190(10) 2_667
C15a C16c 4.191(13) 2_776
C8b C7c 4.192(11) 2_557
C7a C5b 4.192(10) 2_667
C10a C9b 4.192(11) 2_667
C7a C10c 4.192(11) .
C6a C7c 4.192(9) 1_655
C12a C11b 4.192(11) 2_667
C12a C13c 4.195(9) 1_655
C5a C6b 4.195(9) 2_567
C9a C10b 4.198(9) 2_567
C11a C14c 4.199(11) .
C6a C10c 4.203(11) .
C6b C5c 4.204(10) 2_557
C7a C11c 4.205(11) .
C1a C4c 4.207(10) .
C14a C13b 4.207(12) 2_667
C7a C8b 4.208(9) 2_567
C6a C4b 4.209(10) 2_667
C9b C10c 4.209(9) 2_657
C9a C7b 4.210(10) 2_667
C11b C12c 4.210(9) 2_657
C3b C2c 4.211(8) 2_657
C9a C13c 4.212(11) .
C16b C15c 4.213(14) 2_557
C10a C14c 4.214(11) .
C9a C12c 4.215(11) .
C11a C12b 4.215(9) 2_567
C8a C6b 4.215(10) 2_667
C16a C15b 4.215(16) 2_667
C5b C3c 4.216(10) 2_557
C3b C1c 4.217(8) 2_657
C8a C12c 4.218(11) .
C8a C9c 4.218(9) 1_655
C2a C2b 4.219(11) 2_667
C14b C12c 4.221(11) 2_557
C11a C9b 4.222(11) 2_667
C4a C5c 4.222(9) 1_655
C7b C8c 4.222(9) 2_657
C13b C14c 4.223(10) 2_657
C4a C2b 4.225(10) 2_667
C10a C8b 4.225(11) 2_667
C12b C10c 4.226(11) 2_557
C11b C9c 4.229(11) 2_557
C1 O1b 4.230(7) 2_567
C12a C15c 4.230(10) 1_655
C3 C2c 4.230(8) 2_657
C12a C10b 4.230(11) 2_667
C10a C11c 4.231(9) 1_655
C13b C11c 4.231(11) 2_557
C16b C14c 4.231(13) 2_557
C16a C14b 4.233(15) 2_667
C9b C7c 4.233(11) 2_557
C14a C12b 4.238(11) 2_667
C10b C8c 4.243(11) 2_557
C15b C16c 4.244(13) 2_657
C7b C5c 4.246(10) 2_557
C5b C6c 4.246(9) 2_657
C15b C13c 4.247(12) 2_557
C13a C11b 4.250(11) 2_667
C3a C3b 4.250(10) 2_667
O1b O2b 4.250(5) 1_455
C2a C6c 4.251(11) .
C6b C4c 4.252(10) 2_557
C3 C3c 4.252(9) .
O2b O1c 4.253(6) .
C13a C14b 4.258(10) 2_567
C8b C6c 4.262(11) 2_557
C9b C9c 4.266(11) 2_557
C16a C15c 4.269(13) 2_776
C10b C10c 4.270(11) 2_557
C12b C12c 4.274(11) 2_557
C11b C11c 4.279(11) 2_557
C14b C14c 4.279(12) 2_557
C8b C8c 4.279(11) 2_557
C10a C13c 4.282(9) 1_655
C15a C13b 4.285(13) 2_667
C1c C2c 4.289(8) 1_655
C7b C7c 4.290(11) 2_557
C13a C15c 4.291(13) .
C5a C7c 4.293(11) .
C4a C6c 4.294(11) .
C3a C5c 4.294(10) .
C6a C9c 4.295(9) 1_655
C4a C4b 4.298(10) 2_667
C1a O2a 4.298(7) 1_655
C11a C11b 4.300(11) 2_667
C13b C13c 4.300(11) 2_557
C14a C16c 4.302(15) .
C2a O1b 4.304(8) 2_667
C4a C7c 4.304(9) 1_655
C3 C2c 4.307(8) 1_655
C1a O1b 4.307(8) 2_667
C15a C16b 4.308(13) 2_567
C10a C10b 4.308(11) 2_667
C9a C9b 4.308(11) 2_667
C16b C16c 4.310(17) 2_557
C1b O2b 4.311(7) 1_455
C8a C11c 4.312(9) 1_655
O1a C1c 4.312(7) .
C5a C5b 4.313(10) 2_667
C12a C12b 4.313(11) 2_667
C15b C15c 4.318(13) 2_557
C6b C6c 4.319(11) 2_557
C6a C6b 4.319(10) 2_667
C9a C8b 4.321(9) 2_567
C4b C4c 4.322(10) 2_557
C6a C8c 4.322(11) .
C5b C5c 4.323(10) 2_557
C7a C6b 4.323(9) 2_567
C8a C8b 4.323(11) 2_667
C7a C7b 4.324(11) 2_667
C11a C10b 4.324(9) 2_567
C3b C3c 4.325(10) 2_557
C16a C16b 4.326(18) 2_667
C13a C13b 4.329(12) 2_667
C14a C14b 4.333(12) 2_667
O2b C4b 4.335(7) .
C7a C9c 4.337(11) .
C12a C14c 4.338(11) .
C11a C13c 4.344(11) .
C5a C4b 4.345(9) 2_567
C8a C10c 4.346(11) .
C13b C12c 4.350(9) 2_657
C15b C14c 4.351(10) 2_657
C13a C12b 4.353(10) 2_567
O2a C4a 4.354(8) .
C10a C12c 4.354(11) .
C9a C11c 4.356(11) .
O2c C2c 4.360(8) 2_657
C15a C15b 4.367(15) 2_667
C3 C2b 4.369(8) .
C1c C3c 4.370(8) 1_655
C11b C10c 4.373(9) 2_657
C3a C2b 4.375(8) 2_567
C5b C4c 4.376(9) 2_657
C1b C2b 4.379(8) 1_655
C9b C8c 4.387(9) 2_657
C2a C5c 4.393(9) 1_655
C3 C3c 4.398(8) 1_655
C2a C3c 4.399(9) 1_655
C2b C1c 4.402(8) 2_657
C2a C4c 4.413(11) .
C7b C6c 4.418(9) 2_657
C1a C3c 4.420(10) .
C15a C14b 4.421(11) 2_567

loop_
_geom_torsion_atom_site_label_1
_geom_torsion_atom_site_label_2
_geom_torsion_atom_site_label_3
_geom_torsion_atom_site_label_4
_geom_torsion
O1a C1 C2 C3 -56.9(7)
O1a C1 C2 O1b -176.3(5)
O1a C1 C2 H2 66(3)
H11 C1 C2 C3 -179(2)
H11 C1 C2 O1b 62(2)
H11 C1 C2 H2 -56(4)
H12 C1 C2 C3 58(4)
H12 C1 C2 O1b -61(4)
H12 C1 C2 H2 -179(5)
C2 C1 O1a C1a 149.5(5)
H11 C1 O1a C1a -93(2)
H12 C1 O1a C1a 24(4)
C1 C2 C3 O1c -49.0(6)
C1 C2 C3 H31 -160(3)
C1 C2 C3 H32 67(2)
O1b C2 C3 O1c 67.7(5)
O1b C2 C3 H31 -44(3)
O1b C2 C3 H32 -176(2)
H2 C2 C3 O1c -180(3)
H2 C2 C3 H31 69(5)
H2 C2 C3 H32 -64(4)
C1 C2 O1b C1b -152.7(5)
C3 C2 O1b C1b 84.8(6)
H2 C2 O1b C1b -26(4)
C2 C3 O1c C1c -173.1(5)
H31 C3 O1c C1c -63(3)
H32 C3 O1c C1c 66(3)
C1 O1a C1a O2a 6.3(8)
C1 O1a C1a C2a -174.8(5)
O1a C1a C2a C3a -156.8(5)
O1a C1a C2a H21a -35(5)
O1a C1a C2a H22a 85(4)
O2a C1a C2a C3a 22.0(10)
O2a C1a C2a H21a 144(5)
O2a C1a C2a H22a -96(4)
C1a C2a C3a C4a -177.8(6)
C1a C2a C3a H31a 57(3)
C1a C2a C3a H32a -57(4)
H21a C2a C3a C4a 70(5)
H21a C2a C3a H31a -55(5)
H21a C2a C3a H32a -169(6)
H22a C2a C3a C4a -61(4)
H22a C2a C3a H31a 174(5)
H22a C2a C3a H32a 59(6)
C2a C3a C4a C5a -175.4(6)
C2a C3a C4a H41a -59(4)
C2a C3a C4a H42a 61(4)
H31a C3a C4a C5a -55(3)
H31a C3a C4a H41a 62(5)
H31a C3a C4a H42a -178(5)
H32a C3a C4a C5a 62(5)
H32a C3a C4a H41a 179(6)
H32a C3a C4a H42a -62(6)
C3a C4a C5a C6a -179.5(6)
C3a C4a C5a H51a -58(4)
C3a C4a C5a H52a 55(4)
H41a C4a C5a C6a 67(4)
H41a C4a C5a H51a -172(6)
H41a C4a C5a H52a -58(5)
H42a C4a C5a C6a -53(4)
H42a C4a C5a H51a 68(6)
H42a C4a C5a H52a -178(5)
C4a C5a C6a C7a -178.8(6)
C4a C5a C6a H61a 59(4)
C4a C5a C6a H62a -60(5)
H51a C5a C6a C7a 56(4)
H51a C5a C6a H61a -67(6)
H51a C5a C6a H62a 174(6)
H52a C5a C6a C7a -58(4)
H52a C5a C6a H61a 180(5)
H52a C5a C6a H62a 60(6)
C5a C6a C7a C8a -179.2(6)
C5a C6a C7a H71a 54(4)
C5a C6a C7a H72a -57(4)
H61a C6a C7a C8a -54(4)
H61a C6a C7a H71a 180(5)
H61a C6a C7a H72a 68(5)
H62a C6a C7a C8a 63(4)
H62a C6a C7a H71a -63(6)
H62a C6a C7a H72a -174(6)
C6a C7a C8a C9a -179.5(6)
C6a C7a C8a H81a 60(4)
C6a C7a C8a H82a -59(5)
H71a C7a C8a C9a -56(4)
H71a C7a C8a H81a -177(5)
H71a C7a C8a H82a 64(6)
H72a C7a C8a C9a 55(4)
H72a C7a C8a H81a -65(6)
H72a C7a C8a H82a 176(6)
C7a C8a C9a C10a -179.4(6)
C7a C8a C9a H91a -62(4)
C7a C8a C9a H92a 55(5)
H81a C8a C9a C10a -54(4)
H81a C8a C9a H91a 64(5)
H81a C8a C9a H92a -180(6)
H82a C8a C9a C10a 59(4)
H82a C8a C9a H91a 177(6)
H82a C8a C9a H92a -66(6)
C8a C9a C10a C11a 179.7(6)
C8a C9a C10a H101a -57(4)
C8a C9a C10a H102a 57(4)
H91a C9a C10a C11a 58(4)
H91a C9a C10a H101a -178(6)
H91a C9a C10a H102a -64(6)
H92a C9a C10a C11a -60(5)
H92a C9a C10a H101a 64(6)
H92a C9a C10a H102a 178(6)
C9a C10a C11a C12a -179.6(6)
C9a C10a C11a H111a -53(4)
C9a C10a C11a H112a 53(4)
H101a C10a C11a C12a 61(4)
H101a C10a C11a H111a -172(5)
H101a C10a C11a H112a -67(6)
H102a C10a C11a C12a -52(4)
H102a C10a C11a H111a 76(5)
H102a C10a C11a H112a -179(5)
C10a C11a C12a C13a 178.6(7)
C10a C11a C12a H121a -62(5)
C10a C11a C12a H122a 56(4)
H111a C11a C12a C13a 51(4)
H111a C11a C12a H121a 170(6)
H111a C11a C12a H122a -72(5)
H112a C11a C12a C13a -58(4)
H112a C11a C12a H121a 60(6)
H112a C11a C12a H122a 179(6)
C11a C12a C13a C14a 178.8(7)
C11a C12a C13a H131a 54(4)
C11a C12a C13a H132a -64(4)
H121a C12a C13a C14a 63(4)
H121a C12a C13a H131a -62(6)
H121a C12a C13a H132a -180(6)
H122a C12a C13a C14a -57(4)
H122a C12a C13a H131a 178(6)
H122a C12a C13a H132a 60(6)
C12a C13a C14a C15a 178.9(7)
C12a C13a C14a H141a -62(5)
C12a C13a C14a H142a 58(4)
H131a C13a C14a C15a -62(4)
H131a C13a C14a H141a 57(7)
H131a C13a C14a H142a 177(6)
H132a C13a C14a C15a 59(4)
H132a C13a C14a H141a 178(7)
H132a C13a C14a H142a -62(6)
C13a C14a C15a C16a 178.1(9)
C13a C14a C15a H151a -69(6)
C13a C14a C15a H152a 43(5)
H141a C14a C15a C16a 62(5)
H141a C14a C15a H151a 175(7)
H141a C14a C15a H152a -73(7)
H142a C14a C15a C16a -56(4)
H142a C14a C15a H151a 57(7)
H142a C14a C15a H152a 169(7)
C14a C15a C16a H161a 172(5)
C14a C15a C16a H162a -64(5)
C14a C15a C16a H163a 59(7)
H151a C15a C16a H161a 57(8)
H151a C15a C16a H162a -178(8)
H151a C15a C16a H163a -56(9)
H152a C15a C16a H161a -65(8)
H152a C15a C16a H162a 60(8)
H152a C15a C16a H163a -177(9)
C2 O1b C1b O2b .3(8)
C2 O1b C1b C2b -178.7(5)
O1b C1b C2b C3b 159.4(5)
O1b C1b C2b H21b -83(3)
O1b C1b C2b H22b 38(4)
O2b C1b C2b C3b -19.6(9)
O2b C1b C2b H21b 98(3)
O2b C1b C2b H22b -141(4)
C1b C2b C3b C4b 170.6(6)
C1b C2b C3b H31b -63(4)
C1b C2b C3b H32b 51(4)
H21b C2b C3b C4b 51(3)
H21b C2b C3b H31b 177(5)
H21b C2b C3b H32b -69(5)
H22b C2b C3b C4b -73(4)
H22b C2b C3b H31b 53(6)
H22b C2b C3b H32b 168(6)
C2b C3b C4b C5b 176.0(6)
C2b C3b C4b H41b 56(5)
C2b C3b C4b H42b -63(4)
H31b C3b C4b C5b 54(4)
H31b C3b C4b H41b -66(6)
H31b C3b C4b H42b 176(6)
H32b C3b C4b C5b -64(4)
H32b C3b C4b H41b 176(6)
H32b C3b C4b H42b 58(6)
C3b C4b C5b C6b 177.6(6)
C3b C4b C5b H51b -54(4)
C3b C4b C5b H52b 58(5)
H41b C4b C5b C6b -66(4)
H41b C4b C5b H51b 63(6)
H41b C4b C5b H52b 175(7)
H42b C4b C5b C6b 52(4)
H42b C4b C5b H51b -179(6)
H42b C4b C5b H52b -67(7)
C4b C5b C6b C7b 179.2(6)
C4b C5b C6b H61b -59(4)
C4b C5b C6b H62b 64(5)
H51b C5b C6b C7b 56(4)
H51b C5b C6b H61b 178(5)
H51b C5b C6b H62b -59(6)
H52b C5b C6b C7b -58(6)
H52b C5b C6b H61b 64(7)
H52b C5b C6b H62b -173(7)
C5b C6b C7b C8b 178.9(6)
C5b C6b C7b H71b -56(4)
C5b C6b C7b H72b 55(4)
H61b C6b C7b C8b 53(4)
H61b C6b C7b H71b 179(5)
H61b C6b C7b H72b -71(6)
H62b C6b C7b C8b -68(4)
H62b C6b C7b H71b 57(5)
H62b C6b C7b H72b 168(6)
C6b C7b C8b C9b -179.8(6)
C6b C7b C8b H81b -57(4)
C6b C7b C8b H82b 58(4)
H71b C7b C8b C9b 58(4)
H71b C7b C8b H81b -179(5)
H71b C7b C8b H82b -64(5)
H72b C7b C8b C9b -56(5)
H72b C7b C8b H81b 67(6)
H72b C7b C8b H82b -178(6)
C7b C8b C9b C10b 179.3(6)
C7b C8b C9b H91b -54(4)
C7b C8b C9b H92b 55(4)
H81b C8b C9b C10b 52(4)
H81b C8b C9b H91b 178(5)
H81b C8b C9b H92b -73(6)
H82b C8b C9b C10b -62(4)
H82b C8b C9b H91b 65(5)
H82b C8b C9b H92b 174(5)
C8b C9b C10b C11b -179.7(6)
C8b C9b C10b H101b -59(4)
C8b C9b C10b H102b 63(5)
H91b C9b C10b C11b 60(4)
H91b C9b C10b H101b -179(6)
H91b C9b C10b H102b -58(6)
H92b C9b C10b C11b -55(5)
H92b C9b C10b H101b 66(6)
H92b C9b C10b H102b -172(7)
C9b C10b C11b C12b -179.6(6)
C9b C10b C11b H111b 60(4)
C9b C10b C11b H112b -54(3)
H101b C10b C11b C12b 55(4)
H101b C10b C11b H111b -66(6)
H101b C10b C11b H112b -179(5)
H102b C10b C11b C12b -64(5)
H102b C10b C11b H111b 175(6)
H102b C10b C11b H112b 62(6)
C10b C11b C12b C13b -179.9(7)
C10b C11b C12b H121b -57(4)
C10b C11b C12b H122b 62(5)
H111b C11b C12b C13b -58(4)
H111b C11b C12b H121b 64(6)
H111b C11b C12b H122b -177(6)
H112b C11b C12b C13b 62(3)
H112b C11b C12b H121b -176(5)
H112b C11b C12b H122b -57(6)
C11b C12b C13b C14b -179.6(7)
C11b C12b C13b H131b -55(4)
C11b C12b C13b H132b 63(4)
H121b C12b C13b C14b 51(4)
H121b C12b C13b H131b 176(5)
H121b C12b C13b H132b -67(5)
H122b C12b C13b C14b -64(4)
H122b C12b C13b H131b 61(6)
H122b C12b C13b H132b 178(6)
C12b C13b C14b C15b -179.7(7)
C12b C13b C14b H141b 60(4)
C12b C13b C14b H142b -61(3)
H131b C13b C14b C15b 59(4)
H131b C13b C14b H141b -61(6)
H131b C13b C14b H142b 178(5)
H132b C13b C14b C15b -57(4)
H132b C13b C14b H141b -177(6)
H132b C13b C14b H142b 62(5)
C13b C14b C15b C16b 179.9(8)
C13b C14b C15b H151b -56(4)
C13b C14b C15b H152b 67(5)
H141b C14b C15b C16b -62(4)
H141b C14b C15b H151b 62(6)
H141b C14b C15b H152b -175(6)
H142b C14b C15b C16b 55(3)
H142b C14b C15b H151b 178(6)
H142b C14b C15b H152b -58(6)
C14b C15b C16b H161b -59(6)
C14b C15b C16b H162b 62(7)
C14b C15b C16b H163b 179(4)
H151b C15b C16b H161b -175(7)
H151b C15b C16b H162b -54(8)
H151b C15b C16b H163b 64(6)
H152b C15b C16b H161b 62(8)
H152b C15b C16b H162b -177(9)
H152b C15b C16b H163b -59(6)
C3 O1c C1c O2c -1.4(8)
C3 O1c C1c C2c 178.8(5)
O1c C1c C2c C3c 54.7(6)
O1c C1c C2c H21c -67(3)
O1c C1c C2c H22c 164(3)
O2c C1c C2c C3c -125.2(6)
O2c C1c C2c H21c 113(3)
O2c C1c C2c H22c -16(3)
C1c C2c C3c C4c 63.9(8)
C1c C2c C3c H31c -64(3)
C1c C2c C3c H32c 178(3)
H21c C2c C3c C4c -178(3)
H21c C2c C3c H31c 55(4)
H21c C2c C3c H32c -64(5)
H22c C2c C3c C4c -45(4)
H22c C2c C3c H31c -173(5)
H22c C2c C3c H32c 69(5)
C2c C3c C4c C5c 176.4(6)
C2c C3c C4c H41c -60(4)
C2c C3c C4c H42c 52(4)
H31c C3c C4c C5c -59(3)
H31c C3c C4c H41c 64(5)
H31c C3c C4c H42c 177(5)
H32c C3c C4c C5c 59(4)
H32c C3c C4c H41c -178(5)
H32c C3c C4c H42c -66(5)
C3c C4c C5c C6c -178.0(6)
C3c C4c C5c H51c -55(4)
C3c C4c C5c H52c 58(4)
H41c C4c C5c C6c 62(3)
H41c C4c C5c H51c -174(5)
H41c C4c C5c H52c -62(5)
H42c C4c C5c C6c -50(3)
H42c C4c C5c H51c 74(5)
H42c C4c C5c H52c -174(5)
C4c C5c C6c C7c 179.1(6)
C4c C5c C6c H61c 55(4)
C4c C5c C6c H62c -61(4)
H51c C5c C6c C7c 52(5)
H51c C5c C6c H61c -72(6)
H51c C5c C6c H62c 172(6)
H52c C5c C6c C7c -62(4)
H52c C5c C6c H61c 174(5)
H52c C5c C6c H62c 58(6)
C5c C6c C7c C8c -178.8(7)
C5c C6c C7c H71c 53(4)
C5c C6c C7c H72c -55(4)
H61c C6c C7c C8c -52(3)
H61c C6c C7c H71c -180(5)
H61c C6c C7c H72c 72(5)
H62c C6c C7c C8c 64(4)
H62c C6c C7c H71c -64(5)
H62c C6c C7c H72c -172(5)
C6c C7c C8c C9c -179.7(7)
C6c C7c C8c H81c -57(4)
C6c C7c C8c H82c 57(4)
H71c C7c C8c C9c -59(4)
H71c C7c C8c H81c 64(6)
H71c C7c C8c H82c 178(6)
H72c C7c C8c C9c 54(4)
H72c C7c C8c H81c 177(6)
H72c C7c C8c H82c -69(6)
C7c C8c C9c C10c 180.0(7)
C7c C8c C9c H91c 55(4)
C7c C8c C9c H92c -52(5)
H81c C8c C9c C10c 59(4)
H81c C8c C9c H91c -66(6)
H81c C8c C9c H92c -173(6)
H82c C8c C9c C10c -54(4)
H82c C8c C9c H91c -179(6)
H82c C8c C9c H92c 74(6)
C8c C9c C10c C11c -179.2(7)
C8c C9c C10c H101c -56(5)
C8c C9c C10c H102c 58(4)
H91c C9c C10c C11c -59(4)
H91c C9c C10c H101c 64(6)
H91c C9c C10c H102c 178(6)
H92c C9c C10c C11c 53(5)
H92c C9c C10c H101c 176(7)
H92c C9c C10c H102c -70(6)
C9c C10c C11c C12c -179.9(7)
C9c C10c C11c H111c 56(3)
C9c C10c C11c H112c -54(4)
H101c C10c C11c C12c 58(4)
H101c C10c C11c H111c -66(5)
H101c C10c C11c H112c -176(6)
H102c C10c C11c C12c -51(4)
H102c C10c C11c H111c -175(5)
H102c C10c C11c H112c 74(5)
C10c C11c C12c C13c -179.4(7)
C10c C11c C12c H121c -58(4)
C10c C11c C12c H122c 56(4)
H111c C11c C12c C13c -62(3)
H111c C11c C12c H121c 60(6)
H111c C11c C12c H122c 174(5)
H112c C11c C12c C13c 55(4)
H112c C11c C12c H121c 177(6)
H112c C11c C12c H122c -69(6)
C11c C12c C13c C14c -179.8(7)
C11c C12c C13c H131c -66(4)
C11c C12c C13c H132c 54(4)
H121c C12c C13c C14c 61(4)
H121c C12c C13c H131c 175(6)
H121c C12c C13c H132c -66(6)
H122c C12c C13c C14c -52(4)
H122c C12c C13c H131c 63(6)
H122c C12c C13c H132c -178(6)
C12c C13c C14c C15c -179.6(7)
C12c C13c C14c H141c 55(4)
C12c C13c C14c H142c -58(5)
H131c C13c C14c C15c 61(4)
H131c C13c C14c H141c -64(6)
H131c C13c C14c H142c -177(7)
H132c C13c C14c C15c -59(4)
H132c C13c C14c H141c 176(5)
H132c C13c C14c H142c 62(6)
C13c C14c C15c C16c 179.9(8)
C13c C14c C15c H151c -59(5)
C13c C14c C15c H152c 50(4)
H141c C14c C15c C16c -51(3)
H141c C14c C15c H151c 71(6)
H141c C14c C15c H152c 180(5)
H142c C14c C15c C16c 63(5)
H142c C14c C15c H151c -176(6)
H142c C14c C15c H152c -67(6)
C14c C15c C16c H161c 178(4)
C14c C15c C16c H162c -55(5)
C14c C15c C16c H163c 65(6)
H151c C15c C16c H161c 54(6)
H151c C15c C16c H162c -179(7)
H151c C15c C16c H163c -59(7)
H152c C15c C16c H161c -60(6)
H152c C15c C16c H162c 67(7)
H152c C15c C16c H163c -173(7)
